data_7134275
loop_
_publ_author_name
'Ma, Yifan'
'Song, Zihang'
'Guo, Sidan'
'Han, Han'
'Cai, Kang'

_publ_section_title
;
 A sulfone-functionalized molecular triangle as a strong anion receptor
 driven by anion-&#x3c0; interactions.
;
_journal_issue 23
_journal_name_full 'Chemical communications (Cambridge, England)'
_journal_page_first 4531
_journal_page_last 4534
_journal_paper_doi 10.1039/d4cc06077f
_journal_volume 61
_journal_year 2025
_chemical_absolute_configuration rmad
_chemical_formula_moiety 'C76 H96 N7 O24 S6, Cl O4'
_chemical_formula_sum 'C76 H96 Cl N7 O28 S6'
_chemical_formula_weight 1783.40
_space_group_crystal_system monoclinic
_space_group_IT_number 3
_space_group_name_Hall 'P 2y'
_space_group_name_H-M_alt 'P 1 2 1'
_atom_sites_solution_hydrogens geom
_atom_sites_solution_primary dual
_audit_creation_date 2024-07-23
_audit_creation_method
;
Olex2 1.5
(compiled 2024.02.16 svn.r378c4104 for OlexSys, GUI svn.r6928)
;
_audit_update_record
;
2024-08-27 deposited with the CCDC.	2025-02-13 downloaded from the CCDC.
;
_cell_angle_alpha 90
_cell_angle_beta 90.100(5)
_cell_angle_gamma 90
_cell_formula_units_Z 2
_cell_length_a 15.2633(5)
_cell_length_b 16.5145(6)
_cell_length_c 17.4282(6)
_cell_measurement_reflns_used 9993
_cell_measurement_temperature 170.00
_cell_measurement_theta_max 54.455
_cell_measurement_theta_min 3.349
_cell_volume 4393.0(3)
_computing_cell_refinement 'SAINT V8.40B (?, 2016)'
_computing_data_reduction 'SAINT V8.40B (?, 2016)'
_computing_molecular_graphics 'Olex2 1.5 (Dolomanov et al., 2009)'
_computing_publication_material 'Olex2 1.5 (Dolomanov et al., 2009)'
_computing_structure_refinement 'SHELXL 2018/3 (Sheldrick, 2015)'
_computing_structure_solution 'SHELXT 2018/2 (Sheldrick, 2018)'
_diffrn_ambient_temperature 170.00
_diffrn_measured_fraction_theta_full 0.996
_diffrn_measured_fraction_theta_max 0.993
_diffrn_measurement_device_type 'Bruker D8 Venture'
_diffrn_measurement_method '\f and \w scans'
_diffrn_radiation_type GaK\a
_diffrn_radiation_wavelength 1.34139
_diffrn_reflns_av_R_equivalents 0.0604
_diffrn_reflns_av_unetI/netI 0.0791
_diffrn_reflns_Laue_measured_fraction_full 0.996
_diffrn_reflns_Laue_measured_fraction_max 0.993
_diffrn_reflns_limit_h_max 18
_diffrn_reflns_limit_h_min -16
_diffrn_reflns_limit_k_max 19
_diffrn_reflns_limit_k_min -20
_diffrn_reflns_limit_l_max 21
_diffrn_reflns_limit_l_min -21
_diffrn_reflns_number 40157
_diffrn_reflns_point_group_measured_fraction_full 0.979
_diffrn_reflns_point_group_measured_fraction_max 0.972
_diffrn_reflns_theta_full 53.594
_diffrn_reflns_theta_max 54.937
_diffrn_reflns_theta_min 2.518
_diffrn_source_current 2.86
_diffrn_source_power 0.1995708
_diffrn_source_voltage 69.78
_diffrn_standards_number 0
_exptl_absorpt_coefficient_mu 1.571
_exptl_absorpt_correction_T_max 0.7508
_exptl_absorpt_correction_T_min 0.5281
_exptl_absorpt_correction_type multi-scan
_exptl_absorpt_process_details
;
SADABS-2016/2 (Bruker,2016/2) was used for absorption correction.
wR2(int) was 0.1571 before and 0.0762 after correction.
The Ratio of minimum to maximum transmission is 0.7034.
The \l/2 correction factor is Not present.
;
_exptl_crystal_colour colourless
_exptl_crystal_colour_primary colourless
_exptl_crystal_density_diffrn 1.348
_exptl_crystal_description block
_exptl_crystal_F_000 1876
_exptl_crystal_size_max 0.17
_exptl_crystal_size_mid 0.17
_exptl_crystal_size_min 0.056
_refine_diff_density_max 1.006
_refine_diff_density_min -0.658
_refine_diff_density_rms 0.122
_refine_ls_abs_structure_details
;
 Flack x determined using 3704 quotients [(I+)-(I-)]/[(I+)+(I-)]
 (Parsons, Flack and Wagner, Acta Cryst. B69 (2013) 249-259).
;
_refine_ls_abs_structure_Flack 0.101(12)
_refine_ls_extinction_method none
_refine_ls_goodness_of_fit_ref 1.156
_refine_ls_hydrogen_treatment constr
_refine_ls_matrix_type fullcycle
_refine_ls_number_parameters 1294
_refine_ls_number_reflns 16291
_refine_ls_number_restraints 1005
_refine_ls_restrained_S_all 1.200
_refine_ls_R_factor_all 0.1425
_refine_ls_R_factor_gt 0.1043
_refine_ls_shift/su_max 0.001
_refine_ls_shift/su_mean 0.000
_refine_ls_structure_factor_coef Fsqd
_refine_ls_weighting_details 'w=1/[\s^2^(Fo^2^)+(0.2000P)^2^] where P=(Fo^2^+2Fc^2^)/3'
_refine_ls_weighting_scheme calc
_refine_ls_wR_factor_gt 0.2838
_refine_ls_wR_factor_ref 0.3174
_reflns_Friedel_coverage 0.888
_reflns_Friedel_fraction_full 0.961
_reflns_Friedel_fraction_max 0.950
_reflns_number_gt 10512
_reflns_number_total 16291
_reflns_threshold_expression 'I > 2\s(I)'
_cod_data_source_file d4cc06077f2.cif
_cod_data_source_block 240723ck_myf_cl
_cod_depositor_comments 'Adding full bibliography for 7134275--7134276.cif.'
_cod_database_code 7134275
_shelx_shelxl_version_number 2018/3
_shelx_space_group_comment
;
The symmetry employed for this shelxl refinement is uniquely defined
by the following loop, which should always be used as a source of
symmetry information in preference to the above space-group names.
They are only intended as comments.
;
_shelx_estimated_absorpt_t_max 0.917
_shelx_estimated_absorpt_t_min 0.776
_olex2_refinement_description
;
1. Fixed Uiso
 At 1.2 times of:
  All C(H) groups, All C(H,H) groups
 At 1.5 times of:
  All C(H,H,H) groups
2. Restrained distances
 Cl3-O1A = Cl3-O1B = Cl3-O1C = Cl3-O1D
 1.5 with sigma of 0.02
 C59-C1P
 2.8 with sigma of 0.01
 Cl1-O3 = Cl1-O1 = Cl1-O2 = Cl1-O1E
 1.5 with sigma of 0.02
 N8-C1A = N8-C1B = N8-C1C = N8-C1D = C1A-C1E = C1B-C1F = C1C-C1G = C1D-C1H =
 C1E-C1I
 1.52 with sigma of 0.02
 C1F-C1J = C1G-C1K = C1H-C1L
 1.53 with sigma of 0.02
 C1I-C1M = C1J-C1N = C1K-C1O = C1L-C1P
 1.49 with sigma of 0.02
 O12-C1L_$1
 2.4 with sigma of 0.01
 S3-C22
 1.7 with sigma of 0.01
 C1B-C1A
 2.44 with sigma of 0.01
 C1H-C1A
 2.44 with sigma of 0.01
 N9-C2G = N9-C2H = N9-C2I = N9-C2J = C2G-C2K = C2H-C2L = C2I-C2M = C2J-C2N =
 C2K-C2O
 1.52 with sigma of 0.02
 C2L-C2P = C2M-C2Q = C2N-C2R
 1.53 with sigma of 0.02
 C2O-C2S = C2P-C2T = C2Q-C2U = C2R-C2V
 1.49 with sigma of 0.02
 O23-C2U
 2.5 with sigma of 0.01
 C56-C2P
 2.5 with sigma of 0.01
 O14-C2R
 2.5 with sigma of 0.01
 C2J-C2H
 2.44 with sigma of 0.01
 C2N-C2K
 2.44 with sigma of 0.01
 S6-C52
 1.7 with sigma of 0.01
 C53-C52
 1.53 with sigma of 0.01
 O29_$2-C2S
 2.5 with sigma of 0.01
 C1G-C1D
 2.45 with sigma of 0.01
 C56-C2L
 2.5 with sigma of 0.01
 C2H-C56
 2.8 with sigma of 0.01
 C2H-C2M
 2.5 with sigma of 0.01
 C2L-C56
 2.8 with sigma of 0.01
 C1L-C1A
 2.6 with sigma of 0.01
 C2I-C2G
 2.4 with sigma of 0.01
 N8-C1E = N8-C1G
 2.56 with sigma of 0.04
 N8-C1F = N8-C1H
 2.59 with sigma of 0.04
 C1A-C1I = C1B-C1J = C1C-C1K = C1D-C1L
 2.48 with sigma of 0.04
 C1E-C1M = C1F-C1N = C1G-C1O = C1H-C1P
 2.53 with sigma of 0.04
 N9-C2K = N9-C2M
 2.56 with sigma of 0.04
 N9-C2L = N9-C2N
 2.59 with sigma of 0.04
 C2G-C2O = C2H-C2P = C2I-C2Q = C2J-C2R
 2.48 with sigma of 0.04
 C2K-C2S = C2L-C2T = C2M-C2U = C2N-C2V
 2.53 with sigma of 0.04
 S4-C59 \\sim S4-C59A
 with sigma of 0.02
 C59-C60 \\sim C59A-C60A
 with sigma of 0.02
 S4-C60 \\sim S4-C60A
 with sigma of 0.04
 Cl3-O1A \\sim Cl3-O1B \\sim Cl3-O1C \\sim Cl3-O1D
 with sigma of 0.02
 O1A-O1C \\sim O1B-O1D \\sim O1A-O1D \\sim O1B-O1C \\sim O1A-O1B \\sim O1C-O1D
 with sigma of 0.04
 Cl1-O3 \\sim Cl1-O1 \\sim Cl1-O2 \\sim Cl1-O1E
 with sigma of 0.02
 O3-O2 \\sim O1-O1E \\sim O3-O1E \\sim O1-O2 \\sim O3-O1 \\sim O2-O1E
 with sigma of 0.04
 N8-C1A \\sim N8-C1B \\sim N8-C1C \\sim N8-C1D
 with sigma of 0.02
 C1A-C1E \\sim C1E-C1I \\sim C1I-C1M \\sim C1D-C1H \\sim C1H-C1L \\sim C1L-C1P
\\sim C1C-C1G \\sim C1G-C1K
 \\sim C1K-C1O \\sim C1B-C1F \\sim C1F-C1J \\sim C1J-C1N
 with sigma of 0.02
 C1A-C1I \\sim C1E-C1M \\sim C1D-C1L \\sim C1H-C1P \\sim C1C-C1K \\sim C1G-C1O
\\sim C1B-C1J \\sim C1F-C1N
 with sigma of 0.04
 C1A-C1D \\sim C1D-C1C \\sim C1C-C1B
 with sigma of 0.04
 N9-C2G \\sim N9-C2H \\sim N9-C2I \\sim N9-C2J
 with sigma of 0.02
 C2G-C2K \\sim C2K-C2O \\sim C2O-C2S \\sim C2J-C2N \\sim C2N-C2R \\sim C2R-C2V
\\sim C2I-C2M \\sim C2M-C2Q
 \\sim C2Q-C2U \\sim C2H-C2L \\sim C2L-C2P \\sim C2P-C2T
 with sigma of 0.02
 C2G-C2O \\sim C2K-C2S \\sim C2J-C2R \\sim C2N-C2V \\sim C2I-C2Q \\sim C2M-C2U
\\sim C2H-C2P \\sim C2L-C2T
 with sigma of 0.04
 C2G-C2J \\sim C2J-C2I \\sim C2I-C2H
 with sigma of 0.04
3. Uiso/Uaniso restraints and constraints
C59A \\sim C59 \\sim C60 \\sim C60A: within 2A with sigma of 0.01 and sigma for
terminal atoms of 0.02 within 2A
Cl3 \\sim O1A \\sim O1B \\sim O1C \\sim O1D: within 2A with sigma of 0.04 and
sigma for terminal atoms of 0.08 within 2A
Cl1 \\sim O3 \\sim O1 \\sim O2 \\sim O1E: within 2A with sigma of 0.04 and
sigma for terminal atoms of 0.08 within 2A
N8 \\sim C1A \\sim C1B \\sim C1C \\sim C1D \\sim C1E \\sim C1F \\sim C1G \\sim
C1H \\sim C1I \\sim C1J \\sim C1K \\sim C1L \\sim C1M \\sim C1N \\sim C1O \\sim
C1P: within 2A with sigma of 0.005 and sigma for terminal atoms of 0.01 within
2A
C22 \\sim C23 \\sim S3: within 2A with sigma of 0.01 and sigma for terminal
atoms of 0.02 within 2A
S6 \\sim C52 \\sim C53: within 2A with sigma of 0.01 and sigma for terminal
atoms of 0.02 within 2A
N9 \\sim C2G \\sim C2H \\sim C2I \\sim C2J \\sim C2K \\sim C2L \\sim C2M \\sim
C2N \\sim C2O \\sim C2P \\sim C2Q \\sim C2R \\sim C2S \\sim C2T \\sim C2U \\sim
C2V: within 2A with sigma of 0.01 and sigma for terminal atoms of 0.02 within 2A
C2H \\sim C2L: within 2A with sigma of 0.01 and sigma for terminal atoms of
0.02 within 2A
C2L \\sim C2H \\sim C2P: within 2A with sigma of 0.01 and sigma for terminal
atoms of 0.02 within 2A
Uanis(C2N) \\sim Ueq, Uanis(C2R) \\sim Ueq, Uanis(C2J) \\sim Ueq, Uanis(N9)
\\sim Ueq, Uanis(C2I) \\sim Ueq, Uanis(C2M) \\sim Ueq, Uanis(C2Q) \\sim Ueq,
Uanis(C2U) \\sim Ueq, Uanis(C2G) \\sim Ueq, Uanis(C2H) \\sim Ueq, Uanis(C2K)
\\sim Ueq, Uanis(C2O) \\sim Ueq, Uanis(C2S) \\sim Ueq, Uanis(C2T) \\sim Ueq,
Uanis(C2P) \\sim Ueq, Uanis(C2L) \\sim Ueq: with sigma of 0.01 and sigma for
terminal atoms of 0.02
Uanis(C1C) \\sim Ueq, Uanis(C1G) \\sim Ueq, Uanis(C1K) \\sim Ueq, Uanis(C1O)
\\sim Ueq: with sigma of 0.01 and sigma for terminal atoms of 0.02
4. Rigid body (RIGU) restrains
 Cl3, O1A, O1B, O1C, O1D
 with sigma for 1-2 distances of 0.004 and sigma for 1-3 distances of 0.004
 Cl1, O3, O1, O2, O1E
 with sigma for 1-2 distances of 0.004 and sigma for 1-3 distances of 0.004
 N8, C1A, C1B, C1C, C1D, C1E, C1F, C1G, C1H, C1I, C1J, C1K, C1L, C1M, C1N, C1O,
  C1P
 with sigma for 1-2 distances of 0.004 and sigma for 1-3 distances of 0.004
 N9, C2G, C2H, C2I, C2J, C2K, C2L, C2M, C2N, C2O, C2P, C2Q, C2R, C2S, C2T, C2U,
  C2V
 with sigma for 1-2 distances of 0.004 and sigma for 1-3 distances of 0.004
5. Others
 Fixed Sof: C59(0.05) H59A(0.05) H59B(0.05) C60(0.05) H60A(0.05) H60B(0.05)
 H60C(0.05) Cl3(0.5) O1A(0.5) O1B(0.5) O1C(0.5) O1D(0.5) Cl1(0.5) O3(0.5)
 O1(0.5) O2(0.5) O1E(0.5) N8(0.5) C1A(0.5) H1AA(0.5) H1AB(0.5) C1B(0.5)
 H1BA(0.5) H1BB(0.5) C1C(0.5) H1CA(0.5) H1CB(0.5) C1D(0.5) H1DA(0.5) H1DB(0.5)
 C1E(0.5) H1EA(0.5) H1EB(0.5) C1F(0.5) H1FA(0.5) H1FB(0.5) C1G(0.5) H1GA(0.5)
 H1GB(0.5) C1H(0.5) H1HA(0.5) H1HB(0.5) C1I(0.5) H1IA(0.5) H1IB(0.5) C1J(0.5)
 H1JA(0.5) H1JB(0.5) C1K(0.5) H1KA(0.5) H1KB(0.5) C1L(0.5) H1LA(0.5) H1LB(0.5)
 C1M(0.5) H1MA(0.5) H1MB(0.5) H1MC(0.5) C1N(0.5) H1NA(0.5) H1NB(0.5) H1NC(0.5)
 C1O(0.5) H1OA(0.5) H1OB(0.5) H1OC(0.5) C1P(0.5) H1PA(0.5) H1PB(0.5) H1PC(0.5)
 N9(0.5) C2G(0.5) H2GA(0.5) H2GB(0.5) C2H(0.5) H2HA(0.5) H2HB(0.5) C2I(0.5)
 H2IA(0.5) H2IB(0.5) C2J(0.5) H2JA(0.5) H2JB(0.5) C2K(0.5) H2KA(0.5) H2KB(0.5)
 C2L(0.5) H2LA(0.5) H2LB(0.5) C2M(0.5) H2MA(0.5) H2MB(0.5) C2N(0.5) H2NA(0.5)
 H2NB(0.5) C2O(0.5) H2OA(0.5) H2OB(0.5) C2P(0.5) H2PA(0.5) H2PB(0.5) C2Q(0.5)
 H2QA(0.5) H2QB(0.5) C2R(0.5) H2RA(0.5) H2RB(0.5) C2S(0.5) H2SA(0.5) H2SB(0.5)
 H2SC(0.5) C2T(0.5) H2TA(0.5) H2TB(0.5) H2TC(0.5) C2U(0.5) H2UA(0.5) H2UB(0.5)
 H2UC(0.5) C2V(0.5) H2VA(0.5) H2VB(0.5) H2VC(0.5) C59A(0.95) H59C(0.95)
 H59D(0.95) C60A(0.95) H60D(0.95) H60E(0.95) H60F(0.95)
6.a Ternary CH refined with riding coordinates:
 C13(H13), C16(H16), C17(H17), C43(H43), C46(H46), C47(H47)
6.b Secondary CH2 refined with riding coordinates:
 C7(H7A,H7B), C14(H14A,H14B), C15(H15A,H15B), C22(H22A,H22B), C25(H25A,H25B),
 C26(H26A,H26B), C27(H27A,H27B), C28(H28A,H28B), C29(H29A,H29B), C37(H37A,H37B),
  C44(H44A,H44B), C45(H45A,H45B), C52(H52A,H52B), C55(H55A,H55B), C56(H56A,
 H56B), C57(H57A,H57B), C58(H58A,H58B), C59(H59A,H59B), C1A(H1AA,H1AB),
 C1B(H1BA,H1BB), C1C(H1CA,H1CB), C1D(H1DA,H1DB), C1E(H1EA,H1EB), C1F(H1FA,H1FB),
  C1G(H1GA,H1GB), C1H(H1HA,H1HB), C1I(H1IA,H1IB), C1J(H1JA,H1JB), C1K(H1KA,
 H1KB), C1L(H1LA,H1LB), C2G(H2GA,H2GB), C2H(H2HA,H2HB), C2I(H2IA,H2IB),
 C2J(H2JA,H2JB), C2K(H2KA,H2KB), C2L(H2LA,H2LB), C2M(H2MA,H2MB), C2N(H2NA,H2NB),
  C2O(H2OA,H2OB), C2P(H2PA,H2PB), C2Q(H2QA,H2QB), C2R(H2RA,H2RB), C59A(H59C,
 H59D)
6.c Idealised Me refined as rotating group:
 C8(H8A,H8B,H8C), C23(H23A,H23B,H23C), C30(H30A,H30B,H30C), C38(H38A,H38B,
 H38C), C53(H53A,H53B,H53C), C60(H60A,H60B,H60C), C1M(H1MA,H1MB,H1MC), C1N(H1NA,
 H1NB,H1NC), C1O(H1OA,H1OB,H1OC), C1P(H1PA,H1PB,H1PC), C2S(H2SA,H2SB,H2SC),
 C2T(H2TA,H2TB,H2TC), C2U(H2UA,H2UB,H2UC), C2V(H2VA,H2VB,H2VC), C60A(H60D,H60E,
 H60F)
;
_smtbx_masks_void_probe_radius 1.2
_smtbx_masks_void_truncation_radius 1.2
_olex2_submission_special_instructions 'No special instructions were received'

loop_
_space_group_symop_operation_xyz
'x, y, z'
'-x, y, -z'

loop_
_atom_site_label
_atom_site_type_symbol
_atom_site_fract_x
_atom_site_fract_y
_atom_site_fract_z
_atom_site_U_iso_or_equiv
_atom_site_adp_type
_atom_site_occupancy
_atom_site_site_symmetry_order
_atom_site_calc_flag
_atom_site_refinement_flags_posn
_atom_site_refinement_flags_adp
_atom_site_refinement_flags_occupancy
_atom_site_disorder_assembly
_atom_site_disorder_group
S1 S 0.299160 0.490120 0.635350 0.0549(6) Uani 1 1 d . . . . .
S2 S -0.090380 0.485730 0.762150 0.0715(8) Uani 1 1 d . . . . .
S3 S -0.176780 0.069530 0.591500 0.0891(11) Uani 1 1 d D U . . .
S4 S 0.211800 0.495140 0.871000 0.0583(6) Uani 1 1 d D . . . .
S5 S 0.587590 0.525340 0.724640 0.0812(9) Uani 1 1 d . . . . .
S6 S 0.304800 0.918200 1.062860 0.0783(9) Uani 1 1 d D U . . .
O7 O 0.342560 0.440630 0.690340 0.0580(17) Uani 1 1 d . . . . .
O8 O 0.307920 0.576560 0.643770 0.0609(18) Uani 1 1 d . . . . .
O9 O 0.258380 0.296480 0.689350 0.0664(19) Uani 1 1 d . . . . .
O10 O -0.021150 0.303200 0.781650 0.072(2) Uani 1 1 d . . . . .
O11 O -0.117120 0.567120 0.758360 0.089(3) Uani 1 1 d . . . . .
O12 O -0.068320 0.452620 0.834800 0.082(2) Uani 1 1 d D . . . .
O13 O -0.082260 0.630800 0.623310 0.076(2) Uani 1 1 d . . . . .
O14 O 0.195040 0.613790 0.524570 0.0644(19) Uani 1 1 d D . . . .
O15 O 0.228940 0.136760 0.583230 0.071(2) Uani 1 1 d . . . . .
O16 O -0.146290 0.023030 0.653800 0.133(5) Uani 1 1 d . . . . .
O17 O -0.231650 0.032520 0.538360 0.119(4) Uani 1 1 d . . . . .
O18 O -0.025170 0.126880 0.715800 0.086(3) Uani 1 1 d . . . . .
O19 O 0.203230 0.408870 0.862680 0.079(2) Uani 1 1 d . . . . .
O20 O 0.164820 0.544630 0.817540 0.069(2) Uani 1 1 d . . . . .
O21 O 0.240440 0.692030 0.837610 0.0657(19) Uani 1 1 d . . . . .
O22 O 0.495730 0.699190 0.703780 0.076(2) Uani 1 1 d . . . . .
O23 O 0.556460 0.552570 0.651470 0.105(3) Uani 1 1 d D . . . .
O24 O 0.624490 0.443230 0.727530 0.097(3) Uani 1 1 d . . . . .
O25 O 0.609000 0.391570 0.871120 0.103(3) Uani 1 1 d . . . . .
O26 O 0.334300 0.359740 0.961710 0.081(2) Uani 1 1 d . . . . .
O27 O 0.574740 0.844870 0.796500 0.083(3) Uani 1 1 d . . . . .
O28 O 0.263990 0.965330 1.006080 0.133(5) Uani 1 1 d . . . . .
O29 O 0.318860 0.956580 1.137530 0.145(6) Uani 1 1 d . . . . .
O30 O 0.294000 0.874050 0.876430 0.0586(17) Uani 1 1 d . . . . .
N1 N 0.122260 0.285170 0.748960 0.060(2) Uani 1 1 d . . . . .
N2 N 0.054710 0.642400 0.568670 0.054(2) Uani 1 1 d . . . . .
N3 N 0.113670 0.131070 0.666010 0.0529(19) Uani 1 1 d . . . . .
N4 N 0.359680 0.712760 0.759090 0.0501(18) Uani 1 1 d . . . . .
N5 N 0.475560 0.354150 0.918210 0.068(3) Uani 1 1 d . . . . .
N6 N 0.427400 0.864990 0.816930 0.0541(19) Uani 1 1 d . . . . .
C1 C 0.182600 0.470820 0.643930 0.051(2) Uani 1 1 d . . . . .
C2 C 0.147290 0.404610 0.685110 0.054(2) Uani 1 1 d . . . . .
C3 C 0.186020 0.324370 0.707560 0.054(2) Uani 1 1 d . . . . .
C4 C 0.046500 0.328270 0.753160 0.066(3) Uani 1 1 d . . . . .
C5 C 0.061350 0.406180 0.711620 0.054(2) Uani 1 1 d . . . . .
C6 C 0.007170 0.475540 0.702080 0.059(3) Uani 1 1 d . . . . .
C7 C -0.167880 0.422540 0.715300 0.076(3) Uani 1 1 d . . . . .
H7A H -0.144809 0.366579 0.712763 0.092 Uiso 1 1 calc R U . . .
H7B H -0.222895 0.421498 0.745289 0.092 Uiso 1 1 calc R U . . .
C8 C -0.187000 0.452710 0.634620 0.095(4) Uani 1 1 d . . . . .
H8A H -0.132189 0.456021 0.605586 0.142 Uiso 1 1 calc R U . . .
H8B H -0.214000 0.506474 0.637283 0.142 Uiso 1 1 calc R U . . .
H8C H -0.227142 0.415092 0.608959 0.142 Uiso 1 1 calc R U . . .
C9 C 0.036300 0.532080 0.651390 0.056(2) Uani 1 1 d . . . . .
C10 C -0.006860 0.604640 0.615220 0.057(2) Uani 1 1 d . . . . .
C11 C 0.134110 0.598730 0.567490 0.053(2) Uani 1 1 d . . . . .
C12 C 0.120370 0.528320 0.623750 0.049(2) Uani 1 1 d . . . . .
C13 C 0.040270 0.716620 0.524420 0.059(3) Uani 1 1 d . . . . .
H13 H 0.090974 0.721345 0.488437 0.071 Uiso 1 1 calc R U . . .
C14 C 0.042530 0.793050 0.575220 0.086(4) Uani 1 1 d . . . . .
H14A H -0.007999 0.792560 0.610755 0.103 Uiso 1 1 calc R U . . .
H14B H 0.096906 0.793350 0.606269 0.103 Uiso 1 1 calc R U . . .
C15 C 0.039110 0.866260 0.527170 0.112(6) Uani 1 1 d . . . . .
H15A H 0.093717 0.870096 0.496816 0.135 Uiso 1 1 calc R U . . .
H15B H 0.035893 0.914550 0.560706 0.135 Uiso 1 1 calc R U . . .
C16 C 0.134700 0.207620 0.789610 0.056(2) Uani 1 1 d . . . . .
H16 H 0.076379 0.191445 0.810699 0.068 Uiso 1 1 calc R U . . .
C17 C 0.165130 0.138620 0.735770 0.060(3) Uani 1 1 d . . . . .
H17 H 0.226680 0.151077 0.720139 0.072 Uiso 1 1 calc R U . . .
C18 C 0.151900 0.127240 0.594530 0.056(2) Uani 1 1 d . . . . .
C19 C 0.078950 0.113960 0.536720 0.051(2) Uani 1 1 d . . . . .
C20 C -0.000660 0.112640 0.578370 0.054(2) Uani 1 1 d . . . . .
C21 C -0.080960 0.107410 0.540750 0.059(3) Uani 1 1 d . . . . .
C22 C -0.215080 0.154840 0.636810 0.136(5) Uani 1 1 d D U . . .
H22A H -0.264513 0.138467 0.670078 0.163 Uiso 1 1 calc R U . . .
H22B H -0.167968 0.175107 0.670875 0.163 Uiso 1 1 calc R U . . .
C23 C -0.243330 0.219320 0.591440 0.160(8) Uani 1 1 d . U . . .
H23A H -0.279569 0.198695 0.549282 0.241 Uiso 1 1 calc R U . . .
H23B H -0.192390 0.247760 0.570412 0.241 Uiso 1 1 calc R U . . .
H23C H -0.277887 0.256829 0.622735 0.241 Uiso 1 1 calc R U . . .
C24 C 0.021470 0.124870 0.662580 0.061(3) Uani 1 1 d . . . . .
C25 C 0.167080 0.058340 0.779580 0.068(3) Uani 1 1 d . . . . .
H25A H 0.107354 0.044816 0.797558 0.081 Uiso 1 1 calc R U . . .
H25B H 0.187026 0.014483 0.745048 0.081 Uiso 1 1 calc R U . . .
C26 C 0.229060 0.064710 0.848340 0.075(3) Uani 1 1 d . . . . .
H26A H 0.289594 0.073209 0.829689 0.090 Uiso 1 1 calc R U . . .
H26B H 0.227873 0.013168 0.877327 0.090 Uiso 1 1 calc R U . . .
C27 C 0.203640 0.135170 0.902670 0.071(3) Uani 1 1 d . . . . .
H27A H 0.146819 0.123151 0.927498 0.085 Uiso 1 1 calc R U . . .
H27B H 0.248530 0.140991 0.943368 0.085 Uiso 1 1 calc R U . . .
C28 C 0.196520 0.215080 0.856550 0.061(3) Uani 1 1 d . . . . .
H28A H 0.175810 0.258755 0.890943 0.073 Uiso 1 1 calc R U . . .
H28B H 0.255305 0.230395 0.837518 0.073 Uiso 1 1 calc R U . . .
C29 C 0.326740 0.459930 0.542420 0.085(4) Uani 1 1 d . . . . .
H29A H 0.286332 0.487861 0.506666 0.102 Uiso 1 1 calc R U . . .
H29B H 0.386340 0.480635 0.531680 0.102 Uiso 1 1 calc R U . . .
C30 C 0.325880 0.378110 0.523720 0.131(6) Uani 1 1 d . . . . .
H30A H 0.338361 0.371600 0.468927 0.196 Uiso 1 1 calc R U . . .
H30B H 0.268078 0.355337 0.535194 0.196 Uiso 1 1 calc R U . . .
H30C H 0.370595 0.349707 0.553855 0.196 Uiso 1 1 calc R U . . .
C31 C 0.326480 0.518390 0.858880 0.052(2) Uani 1 1 d . . . . .
C32 C 0.353960 0.587340 0.820990 0.051(2) Uani 1 1 d . . . . .
C33 C 0.308050 0.666800 0.808410 0.054(2) Uani 1 1 d . . . . .
C34 C 0.439230 0.673020 0.740620 0.057(2) Uani 1 1 d . . . . .
C35 C 0.435810 0.592130 0.784830 0.054(2) Uani 1 1 d . . . . .
C36 C 0.494480 0.530600 0.790690 0.065(3) Uani 1 1 d . . . . .
C37 C 0.666860 0.592310 0.762970 0.106(5) Uani 1 1 d . . . . .
H37A H 0.720827 0.589420 0.731661 0.128 Uiso 1 1 calc R U . . .
H37B H 0.644349 0.648463 0.760318 0.128 Uiso 1 1 calc R U . . .
C38 C 0.688870 0.571480 0.846250 0.145(8) Uani 1 1 d . . . . .
H38A H 0.737902 0.533189 0.847525 0.217 Uiso 1 1 calc R U . . .
H38B H 0.637619 0.546936 0.870796 0.217 Uiso 1 1 calc R U . . .
H38C H 0.705201 0.620960 0.873826 0.217 Uiso 1 1 calc R U . . .
C39 C 0.473860 0.466970 0.841890 0.067(3) Uani 1 1 d . . . . .
C40 C 0.532520 0.401670 0.875310 0.077(3) Uani 1 1 d . . . . .
C41 C 0.389060 0.384240 0.924460 0.067(3) Uani 1 1 d . . . . .
C42 C 0.392250 0.459720 0.873240 0.057(3) Uani 1 1 d . . . . .
C43 C 0.508220 0.280070 0.955730 0.080(4) Uani 1 1 d . . . . .
H43 H 0.572782 0.276325 0.946737 0.095 Uiso 1 1 calc R U . . .
C44 C 0.464090 0.204080 0.920210 0.117(6) Uani 1 1 d . . . . .
H44A H 0.400000 0.206612 0.928509 0.140 Uiso 1 1 calc R U . . .
H44B H 0.474907 0.202912 0.864228 0.140 Uiso 1 1 calc R U . . .
C45 C 0.500940 0.127000 0.957120 0.145(10) Uani 1 1 d . . . . .
H45A H 0.466881 0.079984 0.938302 0.174 Uiso 1 1 calc R U . . .
H45B H 0.562277 0.119795 0.940051 0.174 Uiso 1 1 calc R U . . .
C46 C 0.331380 0.788140 0.727420 0.059(3) Uani 1 1 d . . . . .
H46 H 0.276701 0.804672 0.754790 0.071 Uiso 1 1 calc R U . . .
C47 C 0.400080 0.858220 0.737010 0.051(2) Uani 1 1 d . . . . .
H47 H 0.452953 0.843266 0.706313 0.062 Uiso 1 1 calc R U . . .
C48 C 0.517240 0.863240 0.837720 0.063(3) Uani 1 1 d . . . . .
C49 C 0.518060 0.878560 0.923150 0.058(3) Uani 1 1 d . . . . .
C50 C 0.432510 0.881290 0.949080 0.047(2) Uani 1 1 d . . . . .
C51 C 0.411570 0.888350 1.028020 0.055(2) Uani 1 1 d . . . . .
C52 C 0.250650 0.831360 1.086540 0.125(5) Uani 1 1 d D U . . .
H52A H 0.283482 0.806770 1.129684 0.150 Uiso 1 1 calc R U . . .
H52B H 0.193147 0.848133 1.107382 0.150 Uiso 1 1 calc R U . . .
C53 C 0.232560 0.764000 1.030190 0.156(7) Uani 1 1 d D U . . .
H53A H 0.270169 0.770580 0.985101 0.234 Uiso 1 1 calc R U . . .
H53B H 0.170962 0.765968 1.014341 0.234 Uiso 1 1 calc R U . . .
H53C H 0.244801 0.711707 1.054533 0.234 Uiso 1 1 calc R U . . .
C54 C 0.373170 0.873770 0.880530 0.052(2) Uani 1 1 d . . . . .
C55 C 0.366370 0.936170 0.706280 0.059(3) Uani 1 1 d . . . . .
H55A H 0.413250 0.977448 0.709700 0.071 Uiso 1 1 calc R U . . .
H55B H 0.316961 0.954608 0.738594 0.071 Uiso 1 1 calc R U . . .
C56 C 0.335870 0.930190 0.624450 0.069(3) Uani 1 1 d D . . . .
H56A H 0.387253 0.920982 0.590978 0.083 Uiso 1 1 calc R U . . .
H56B H 0.308912 0.982312 0.609240 0.083 Uiso 1 1 calc R U . . .
C57 C 0.270370 0.862960 0.611650 0.075(3) Uani 1 1 d . . . . .
H57A H 0.256421 0.858765 0.556296 0.090 Uiso 1 1 calc R U . . .
H57B H 0.215505 0.875295 0.639518 0.090 Uiso 1 1 calc R U . . .
C58 C 0.309180 0.780100 0.641100 0.070(3) Uani 1 1 d . . . . .
H58A H 0.265873 0.736216 0.633348 0.084 Uiso 1 1 calc R U . . .
H58B H 0.362722 0.766416 0.611858 0.084 Uiso 1 1 calc R U . . .
C59 C 0.210800 0.465350 0.966730 0.095(8) Uani 0.05 1 d D U P A 1
H59A H 0.243170 0.413698 0.972032 0.115 Uiso 0.05 1 calc R U P B 1
H59B H 0.241464 0.506649 0.997988 0.115 Uiso 0.05 1 calc R U P C 1
C60 C 0.120930 0.454670 0.996400 0.097(8) Uani 0.05 1 d D U P A 1
H60A H 0.110121 0.397094 1.006169 0.146 Uiso 0.05 1 calc R U P D 1
H60B H 0.078711 0.474654 0.958438 0.146 Uiso 0.05 1 calc R U P E 1
H60C H 0.114342 0.485178 1.044274 0.146 Uiso 0.05 1 calc R U P F 1
Cl3 Cl 0.010470 0.333370 0.509210 0.0805(17) Uani 0.5 1 d D U P G -1
O1A O 0.003240 0.421810 0.497380 0.089(4) Uani 0.5 1 d D U P G -1
O1B O 0.101860 0.312000 0.523500 0.116(7) Uani 0.5 1 d D U P G -1
O1C O -0.016010 0.294120 0.438530 0.136(11) Uani 0.5 1 d D U P G -1
O1D O -0.040910 0.307190 0.574800 0.117(8) Uani 0.5 1 d D U P G -1
Cl1 Cl 0.508980 0.657630 1.004650 0.0773(14) Uani 0.5 1 d D U P H -1
O3 O 0.481670 0.697270 0.933130 0.127(10) Uani 0.5 1 d D U P H -1
O1 O 0.605060 0.664080 1.013110 0.169(12) Uani 0.5 1 d D U P H -1
O2 O 0.486870 0.570220 0.997560 0.110(6) Uani 0.5 1 d D U P H -1
O1E O 0.462580 0.688930 1.072630 0.137(10) Uani 0.5 1 d D U P H -1
N8 N 0.042090 0.182860 1.042800 0.140(4) Uani 0.5 1 d D U P A -1
C1A C 0.135550 0.222190 1.046900 0.147(5) Uani 0.5 1 d D U P A -1
H1AA H 0.172559 0.200970 1.004863 0.176 Uiso 0.5 1 calc R U P I -1
H1AB H 0.130829 0.281637 1.040847 0.176 Uiso 0.5 1 calc R U P J -1
C1B C 0.061140 0.097150 1.078860 0.148(5) Uani 0.5 1 d D U P A -1
H1BA H 0.104673 0.067876 1.047245 0.177 Uiso 0.5 1 calc R U P K -1
H1BB H 0.085463 0.103552 1.131206 0.177 Uiso 0.5 1 calc R U P L -1
C1C C -0.018150 0.166440 0.970140 0.117(4) Uani 0.5 1 d D U P A -1
H1CA H 0.020713 0.158737 0.925310 0.141 Uiso 0.5 1 calc R U P M -1
H1CB H -0.049141 0.114559 0.978654 0.141 Uiso 0.5 1 calc R U P N -1
C1D C -0.005250 0.264090 1.065720 0.154(5) Uani 0.5 1 d D U P A -1
H1DA H -0.069552 0.259051 1.059906 0.185 Uiso 0.5 1 calc R U P O -1
H1DB H 0.008408 0.279141 1.119409 0.185 Uiso 0.5 1 calc R U P P -1
C1E C 0.176730 0.202340 1.123410 0.147(6) Uani 0.5 1 d D U P A -1
H1EA H 0.165816 0.144820 1.136225 0.176 Uiso 0.5 1 calc R U P Q -1
H1EB H 0.150140 0.236271 1.163999 0.176 Uiso 0.5 1 calc R U P R -1
C1F C -0.023830 0.049310 1.082070 0.157(6) Uani 0.5 1 d D U P A -1
H1FA H -0.024821 0.008151 1.040778 0.188 Uiso 0.5 1 calc R U P S -1
H1FB H -0.074412 0.086034 1.074685 0.188 Uiso 0.5 1 calc R U P T -1
C1G C -0.084920 0.228410 0.949100 0.092(4) Uani 0.5 1 d D U P A -1
H1GA H -0.054536 0.273499 0.922816 0.111 Uiso 0.5 1 calc R U P U -1
H1GB H -0.110004 0.250436 0.997109 0.111 Uiso 0.5 1 calc R U P V -1
C1H C 0.031630 0.326510 1.009680 0.165(6) Uani 0.5 1 d D U P A -1
H1HA H 0.058249 0.298843 0.965044 0.198 Uiso 0.5 1 calc R U P W -1
H1HB H -0.015880 0.362201 0.990853 0.198 Uiso 0.5 1 calc R U P X -1
C1I C 0.274810 0.217940 1.119900 0.153(6) Uani 0.5 1 d D U P A -1
H1IA H 0.303599 0.201614 1.168439 0.183 Uiso 0.5 1 calc R U P Y -1
H1IB H 0.286933 0.275973 1.110427 0.183 Uiso 0.5 1 calc R U P Z -1
C1J C -0.029720 0.008120 1.160230 0.162(7) Uani 0.5 1 d D U P A -1
H1JA H 0.003413 0.039688 1.198881 0.194 Uiso 0.5 1 calc R U P A -1
H1JB H -0.091624 0.005008 1.176836 0.194 Uiso 0.5 1 calc R U P B -1
C1K C -0.160470 0.200750 0.898070 0.080(4) Uani 0.5 1 d D U P A -1
H1KA H -0.136801 0.178955 0.849418 0.096 Uiso 0.5 1 calc R U P C -1
H1KB H -0.192953 0.156745 0.924073 0.096 Uiso 0.5 1 calc R U P D -1
C1L C 0.100310 0.376130 1.051530 0.174(7) Uani 0.5 1 d D U P A -1
H1LA H 0.080129 0.432943 1.055523 0.208 Uiso 0.5 1 calc R U P E -1
H1LB H 0.107754 0.354716 1.104196 0.208 Uiso 0.5 1 calc R U P F -1
C1M C 0.307120 0.166050 1.053080 0.166(9) Uani 0.5 1 d D U P A -1
H1MA H 0.274991 0.180668 1.006359 0.249 Uiso 0.5 1 calc R U P G -1
H1MB H 0.297220 0.108730 1.064754 0.249 Uiso 0.5 1 calc R U P H -1
H1MC H 0.369866 0.175478 1.045280 0.249 Uiso 0.5 1 calc R U P I -1
C1N C 0.008340 -0.076150 1.153430 0.170(9) Uani 0.5 1 d D U P A -1
H1NA H 0.039763 -0.081105 1.104667 0.255 Uiso 0.5 1 calc R U P J -1
H1NB H -0.039080 -0.116112 1.155178 0.255 Uiso 0.5 1 calc R U P K -1
H1NC H 0.048992 -0.085825 1.196040 0.255 Uiso 0.5 1 calc R U P L -1
C1O C -0.222360 0.269700 0.880710 0.072(5) Uani 0.5 1 d D U P A -1
H1OA H -0.267738 0.251178 0.844941 0.108 Uiso 0.5 1 calc R U P M -1
H1OB H -0.189673 0.314514 0.857540 0.108 Uiso 0.5 1 calc R U P N -1
H1OC H -0.249841 0.288163 0.928382 0.108 Uiso 0.5 1 calc R U P O -1
C1P C 0.187600 0.373830 1.010310 0.177(8) Uani 0.5 1 d D U P A -1
H1PA H 0.226000 0.334084 1.035116 0.265 Uiso 0.5 1 calc R U P P -1
H1PB H 0.214956 0.427466 1.012555 0.265 Uiso 0.5 1 calc R U P Q -1
H1PC H 0.178300 0.358453 0.956600 0.265 Uiso 0.5 1 calc R U P R -1
N9 N 0.463650 0.829350 0.450490 0.145(5) Uani 0.5 1 d D U P S -1
C2G C 0.458100 0.853620 0.366540 0.168(7) Uani 0.5 1 d D U P S -1
H2GA H 0.511983 0.882261 0.350394 0.202 Uiso 0.5 1 calc R U P T -1
H2GB H 0.449882 0.805438 0.333505 0.202 Uiso 0.5 1 calc R U P U -1
C2H C 0.459770 0.875680 0.521470 0.167(7) Uani 0.5 1 d D U P S -1
H2HA H 0.463157 0.831064 0.559298 0.200 Uiso 0.5 1 calc R U P V -1
H2HB H 0.397111 0.891169 0.521206 0.200 Uiso 0.5 1 calc R U P W -1
C2I C 0.553370 0.793050 0.457490 0.132(6) Uani 0.5 1 d D U P S -1
H2IA H 0.595467 0.828604 0.430489 0.158 Uiso 0.5 1 calc R U P X -1
H2IB H 0.553465 0.740039 0.430967 0.158 Uiso 0.5 1 calc R U P Y -1
C2J C 0.398440 0.765110 0.447410 0.131(6) Uani 0.5 1 d D U P S -1
H2JA H 0.377627 0.755240 0.500360 0.157 Uiso 0.5 1 calc R U P Z -1
H2JB H 0.428141 0.715075 0.430070 0.157 Uiso 0.5 1 calc R U P A -1
C2K C 0.379560 0.908990 0.361750 0.182(9) Uani 0.5 1 d D U P S -1
H2KA H 0.380381 0.950296 0.402913 0.218 Uiso 0.5 1 calc R U P B -1
H2KB H 0.323935 0.878271 0.364160 0.218 Uiso 0.5 1 calc R U P C -1
C2L C 0.496710 0.943400 0.568470 0.181(9) Uani 0.5 1 d D U P S -1
H2LA H 0.558556 0.953739 0.554526 0.218 Uiso 0.5 1 calc R U P D -1
H2LB H 0.493745 0.930345 0.623846 0.218 Uiso 0.5 1 calc R U P E -1
C2M C 0.585350 0.780650 0.539030 0.092(5) Uani 0.5 1 d D U P S -1
H2MA H 0.541122 0.796310 0.577773 0.110 Uiso 0.5 1 calc R U P F -1
H2MB H 0.641489 0.808646 0.549402 0.110 Uiso 0.5 1 calc R U P G -1
C2N C 0.317430 0.778070 0.396040 0.125(7) Uani 0.5 1 d D U P S -1
H2NA H 0.331018 0.771731 0.340843 0.150 Uiso 0.5 1 calc R U P H -1
H2NB H 0.289082 0.831124 0.405111 0.150 Uiso 0.5 1 calc R U P I -1
C2O C 0.393500 0.947460 0.281820 0.196(10) Uani 0.5 1 d D U P S -1
H2OA H 0.449596 0.977464 0.279698 0.236 Uiso 0.5 1 calc R U P J -1
H2OB H 0.393070 0.905715 0.241054 0.236 Uiso 0.5 1 calc R U P K -1
C2P C 0.439600 1.017140 0.549800 0.191(10) Uani 0.5 1 d D U P S -1
H2PA H 0.402393 1.007391 0.504140 0.230 Uiso 0.5 1 calc R U P L -1
H2PB H 0.402040 1.032312 0.593766 0.230 Uiso 0.5 1 calc R U P M -1
C2Q C 0.596130 0.687630 0.532020 0.087(5) Uani 0.5 1 d D U P S -1
H2QA H 0.538539 0.660068 0.532800 0.104 Uiso 0.5 1 calc R U P N -1
H2QB H 0.627281 0.672951 0.484224 0.104 Uiso 0.5 1 calc R U P O -1
C2R C 0.262740 0.706730 0.427750 0.149(8) Uani 0.5 1 d D U P S -1
H2RA H 0.299941 0.672740 0.461391 0.179 Uiso 0.5 1 calc R U P P -1
H2RB H 0.213694 0.728040 0.458884 0.179 Uiso 0.5 1 calc R U P Q -1
C2S C 0.316340 1.004230 0.273610 0.226(15) Uani 0.5 1 d D U P S -1
H2SA H 0.295627 1.003632 0.220357 0.339 Uiso 0.5 1 calc R U P R -1
H2SB H 0.334377 1.059271 0.287502 0.339 Uiso 0.5 1 calc R U P S -1
H2SC H 0.269003 0.986585 0.307650 0.339 Uiso 0.5 1 calc R U P T -1
C2T C 0.508900 1.081210 0.534120 0.188(14) Uani 0.5 1 d D U P S -1
H2TA H 0.559025 1.056214 0.508239 0.283 Uiso 0.5 1 calc R U P U -1
H2TB H 0.528250 1.105106 0.582750 0.283 Uiso 0.5 1 calc R U P V -1
H2TC H 0.484070 1.123586 0.501270 0.283 Uiso 0.5 1 calc R U P W -1
C2U C 0.649950 0.665880 0.602140 0.126(9) Uani 0.5 1 d D U P S -1
H2UA H 0.611167 0.659940 0.646539 0.188 Uiso 0.5 1 calc R U P X -1
H2UB H 0.692695 0.708871 0.612256 0.188 Uiso 0.5 1 calc R U P Y -1
H2UC H 0.680813 0.614755 0.592998 0.188 Uiso 0.5 1 calc R U P Z -1
C2V C 0.227020 0.656060 0.363250 0.181(13) Uani 0.5 1 d D U P S -1
H2VA H 0.164982 0.644481 0.372621 0.272 Uiso 0.5 1 calc R U P A -1
H2VB H 0.259713 0.605085 0.360307 0.272 Uiso 0.5 1 calc R U P B -1
H2VC H 0.233074 0.685576 0.314766 0.272 Uiso 0.5 1 calc R U P C -1
C59A C 0.187740 0.521810 0.965240 0.093(4) Uani 0.95 1 d D U P A 2
H59C H 0.219920 0.485211 1.000357 0.112 Uiso 0.95 1 calc R U P D 2
H59D H 0.208848 0.577614 0.974702 0.112 Uiso 0.95 1 calc R U P E 2
C60A C 0.093510 0.517790 0.983300 0.125(6) Uani 0.95 1 d D U P A 2
H60D H 0.069281 0.572712 0.985060 0.188 Uiso 0.95 1 calc R U P F 2
H60E H 0.085461 0.491565 1.033234 0.188 Uiso 0.95 1 calc R U P G 2
H60F H 0.063153 0.486422 0.943611 0.188 Uiso 0.95 1 calc R U P H 2

loop_
_atom_site_aniso_label
_atom_site_aniso_U_11
_atom_site_aniso_U_22
_atom_site_aniso_U_33
_atom_site_aniso_U_23
_atom_site_aniso_U_13
_atom_site_aniso_U_12
S1 0.0449(12) 0.0657(15) 0.0541(13) -0.0041(11) -0.0128(10) 0.0092(11)
S2 0.0550(15) 0.097(2) 0.0626(16) -0.0037(15) -0.0022(12) 0.0162(15)
S3 0.077(2) 0.122(3) 0.0688(18) 0.0134(19) -0.0113(15) -0.0310(19)
S4 0.0599(14) 0.0614(15) 0.0536(13) -0.0015(12) -0.0112(11) 0.0042(12)
S5 0.0572(16) 0.100(2) 0.086(2) -0.0168(18) -0.0008(14) 0.0142(16)
S6 0.0694(18) 0.109(2) 0.0562(16) 0.0068(15) -0.0009(13) 0.0302(17)
O7 0.052(4) 0.069(4) 0.052(4) -0.004(3) -0.013(3) 0.018(3)
O8 0.051(4) 0.059(4) 0.072(4) 0.008(3) -0.017(3) 0.005(3)
O9 0.056(4) 0.068(5) 0.075(5) 0.009(4) 0.004(3) 0.016(4)
O10 0.064(4) 0.081(5) 0.073(5) 0.026(4) 0.006(4) 0.011(4)
O11 0.087(6) 0.099(7) 0.081(6) -0.011(5) 0.005(4) 0.029(5)
O12 0.064(5) 0.115(7) 0.066(5) 0.006(5) 0.000(4) 0.017(5)
O13 0.052(4) 0.080(5) 0.095(6) 0.009(4) -0.010(4) 0.024(4)
O14 0.042(4) 0.082(5) 0.069(4) 0.010(4) -0.008(3) 0.013(3)
O15 0.068(5) 0.085(5) 0.059(4) -0.007(4) -0.014(4) 0.001(4)
O16 0.120(8) 0.178(12) 0.103(7) 0.082(8) -0.041(6) -0.067(8)
O17 0.108(7) 0.168(10) 0.081(6) 0.030(7) -0.038(5) -0.074(7)
O18 0.073(5) 0.132(8) 0.053(4) 0.001(5) -0.018(4) -0.026(5)
O19 0.077(5) 0.059(5) 0.099(6) 0.002(4) -0.041(4) 0.007(4)
O20 0.063(4) 0.060(4) 0.085(5) 0.018(4) -0.027(4) -0.003(3)
O21 0.074(5) 0.050(4) 0.073(5) 0.014(3) 0.011(4) 0.005(3)
O22 0.064(5) 0.082(5) 0.082(5) 0.016(4) 0.009(4) 0.003(4)
O23 0.111(7) 0.120(8) 0.084(6) -0.001(6) 0.001(5) 0.035(6)
O24 0.061(5) 0.116(8) 0.115(7) -0.020(6) 0.017(5) 0.022(5)
O25 0.067(5) 0.126(8) 0.116(8) 0.003(6) -0.017(5) 0.031(5)
O26 0.087(6) 0.063(5) 0.092(6) 0.026(4) -0.012(5) 0.006(4)
O27 0.056(4) 0.141(8) 0.051(4) -0.022(5) -0.008(3) -0.009(5)
O28 0.141(9) 0.180(12) 0.077(6) -0.004(7) -0.017(6) 0.105(9)
O29 0.148(10) 0.226(15) 0.061(5) -0.064(7) -0.033(6) 0.100(10)
O30 0.057(4) 0.071(4) 0.048(4) 0.010(3) -0.005(3) 0.001(3)
N1 0.061(5) 0.065(5) 0.054(5) 0.012(4) -0.016(4) 0.015(4)
N2 0.042(4) 0.053(5) 0.066(5) -0.011(4) -0.020(4) 0.011(3)
N3 0.052(4) 0.059(5) 0.047(4) -0.002(4) -0.003(3) 0.002(4)
N4 0.042(4) 0.054(5) 0.055(4) 0.005(4) -0.010(3) 0.002(3)
N5 0.079(6) 0.048(5) 0.076(6) -0.005(4) -0.035(5) 0.029(4)
N6 0.053(4) 0.070(5) 0.040(4) 0.006(4) -0.010(3) -0.005(4)
C1 0.049(5) 0.060(6) 0.043(5) 0.000(4) -0.001(4) 0.014(4)
C2 0.053(5) 0.049(5) 0.061(6) -0.010(5) -0.019(4) 0.012(4)
C3 0.061(6) 0.055(6) 0.045(5) 0.005(4) -0.014(4) 0.008(5)
C4 0.069(7) 0.074(7) 0.054(6) 0.010(5) -0.013(5) 0.014(6)
C5 0.051(5) 0.057(6) 0.054(5) 0.007(4) -0.009(4) 0.014(4)
C6 0.044(5) 0.081(8) 0.052(5) -0.004(5) -0.014(4) 0.017(5)
C7 0.055(6) 0.107(10) 0.067(7) 0.014(7) 0.006(5) 0.002(6)
C8 0.056(7) 0.131(13) 0.097(10) 0.006(9) -0.013(6) 0.021(7)
C9 0.052(5) 0.064(6) 0.051(5) -0.007(5) -0.012(4) 0.012(5)
C10 0.056(6) 0.060(6) 0.054(6) -0.016(5) -0.007(4) 0.018(5)
C11 0.056(6) 0.040(5) 0.063(6) -0.001(4) -0.022(5) 0.014(4)
C12 0.046(5) 0.047(5) 0.055(5) -0.003(4) -0.006(4) 0.011(4)
C13 0.054(6) 0.046(5) 0.076(7) -0.009(5) -0.010(5) -0.003(4)
C14 0.074(8) 0.052(7) 0.131(11) -0.040(7) -0.027(7) 0.001(6)
C15 0.085(9) 0.031(6) 0.220(19) -0.007(8) -0.060(10) -0.001(6)
C16 0.060(6) 0.059(6) 0.051(5) 0.005(5) -0.011(5) 0.010(5)
C17 0.071(7) 0.057(6) 0.051(5) 0.006(5) -0.024(5) 0.005(5)
C18 0.056(6) 0.060(6) 0.051(5) 0.002(5) -0.010(5) 0.017(5)
C19 0.056(5) 0.047(5) 0.051(5) 0.003(4) -0.007(4) 0.000(4)
C20 0.065(6) 0.052(6) 0.044(5) 0.005(4) -0.019(5) -0.009(5)
C21 0.074(7) 0.046(5) 0.057(6) 0.005(4) -0.011(5) -0.001(5)
C22 0.117(10) 0.186(12) 0.106(9) 0.011(9) 0.027(8) 0.009(9)
C23 0.115(13) 0.25(2) 0.120(14) -0.025(15) -0.029(11) 0.043(15)
C24 0.055(6) 0.077(7) 0.052(6) 0.011(5) -0.016(5) -0.015(5)
C25 0.090(8) 0.057(6) 0.056(6) 0.005(5) -0.014(6) 0.015(6)
C26 0.090(8) 0.067(7) 0.069(7) 0.010(6) -0.027(6) 0.017(6)
C27 0.094(8) 0.062(6) 0.056(6) 0.000(5) -0.025(6) 0.028(6)
C28 0.073(7) 0.057(6) 0.052(6) 0.007(5) -0.016(5) 0.003(5)
C29 0.048(6) 0.138(12) 0.069(7) -0.010(8) -0.005(5) 0.015(7)
C30 0.145(16) 0.110(13) 0.138(16) -0.029(12) -0.007(13) 0.005(12)
C31 0.057(5) 0.049(5) 0.051(5) -0.001(4) -0.012(4) 0.008(4)
C32 0.060(6) 0.055(6) 0.037(4) 0.001(4) -0.007(4) 0.002(4)
C33 0.056(6) 0.062(6) 0.043(5) -0.001(4) 0.004(4) 0.003(5)
C34 0.051(6) 0.063(6) 0.056(6) -0.008(5) 0.001(5) -0.001(5)
C35 0.044(5) 0.067(6) 0.052(5) -0.007(5) -0.009(4) 0.006(4)
C36 0.054(6) 0.073(7) 0.068(7) -0.005(6) -0.018(5) 0.011(5)
C37 0.069(8) 0.136(14) 0.114(12) -0.045(10) -0.002(8) 0.002(8)
C38 0.079(10) 0.24(3) 0.116(13) -0.014(16) 0.009(9) -0.013(13)
C39 0.062(7) 0.068(7) 0.071(7) 0.001(5) -0.025(5) 0.014(5)
C40 0.063(7) 0.091(9) 0.077(7) -0.014(7) -0.026(6) 0.021(6)
C41 0.062(6) 0.065(7) 0.072(7) -0.014(6) -0.027(5) 0.007(5)
C42 0.058(6) 0.056(6) 0.055(5) -0.007(4) -0.029(5) 0.019(5)
C43 0.104(9) 0.041(5) 0.093(8) -0.015(5) -0.055(7) 0.020(6)
C44 0.125(12) 0.058(8) 0.168(16) -0.026(9) -0.086(12) 0.000(8)
C45 0.116(12) 0.067(9) 0.25(3) -0.043(11) -0.082(17) 0.023(9)
C46 0.064(6) 0.066(6) 0.047(5) 0.015(5) -0.025(5) -0.007(5)
C47 0.052(5) 0.068(6) 0.034(4) 0.012(4) -0.007(4) -0.010(4)
C48 0.056(6) 0.097(8) 0.038(5) -0.005(5) -0.009(4) -0.019(5)
C49 0.064(6) 0.072(7) 0.040(5) 0.002(5) -0.003(4) -0.018(5)
C50 0.046(5) 0.056(5) 0.041(5) 0.003(4) 0.003(4) -0.003(4)
C51 0.053(5) 0.068(6) 0.044(5) 0.008(4) -0.008(4) 0.018(5)
C52 0.100(9) 0.164(11) 0.110(9) 0.011(9) 0.004(8) 0.003(9)
C53 0.114(13) 0.21(2) 0.148(16) 0.016(15) -0.008(12) -0.018(13)
C54 0.052(5) 0.051(5) 0.053(5) 0.008(4) 0.003(4) 0.002(4)
C55 0.080(7) 0.053(6) 0.045(5) 0.014(4) -0.013(5) -0.006(5)
C56 0.070(7) 0.089(8) 0.048(6) 0.021(5) -0.003(5) -0.017(6)
C57 0.065(7) 0.096(9) 0.064(7) 0.018(6) -0.025(5) -0.018(6)
C58 0.069(7) 0.095(9) 0.046(6) 0.002(5) -0.029(5) 0.003(6)
C59 0.078(14) 0.146(17) 0.062(13) -0.015(14) 0.001(13) 0.019(14)
C60 0.079(13) 0.149(16) 0.064(13) -0.013(13) 0.004(12) 0.019(13)
Cl3 0.087(4) 0.069(3) 0.085(4) -0.018(5) 0.010(3) -0.012(4)
O1A 0.118(10) 0.064(7) 0.087(9) -0.035(13) 0.019(7) 0.006(15)
O1B 0.100(13) 0.082(12) 0.17(2) 0.027(14) -0.008(12) -0.009(10)
O1C 0.23(3) 0.074(13) 0.102(13) -0.051(12) -0.088(16) 0.023(16)
O1D 0.125(17) 0.095(14) 0.132(15) -0.010(13) 0.065(15) -0.018(13)
Cl1 0.075(3) 0.079(3) 0.078(3) 0.018(6) 0.008(3) 0.008(4)
O3 0.22(3) 0.083(14) 0.077(11) 0.027(11) -0.073(14) -0.004(15)
O1 0.067(12) 0.27(3) 0.17(2) 0.08(2) -0.024(12) -0.043(15)
O2 0.144(16) 0.061(8) 0.125(12) 0.030(13) -0.038(11) -0.003(12)
O1E 0.17(2) 0.15(2) 0.086(12) -0.033(15) 0.049(16) -0.037(18)
N8 0.152(8) 0.142(8) 0.125(7) -0.002(7) 0.013(7) -0.015(7)
C1A 0.160(10) 0.149(10) 0.131(9) -0.005(9) 0.007(9) -0.015(9)
C1B 0.164(10) 0.151(10) 0.129(9) 0.000(9) 0.019(9) -0.016(9)
C1C 0.126(8) 0.117(7) 0.109(7) 0.007(7) 0.024(6) -0.014(7)
C1D 0.167(10) 0.154(10) 0.142(9) 0.000(9) 0.012(9) -0.012(9)
C1E 0.157(11) 0.154(11) 0.130(10) -0.007(10) 0.003(10) -0.018(11)
C1F 0.175(12) 0.159(11) 0.137(11) 0.003(10) 0.022(10) -0.021(10)
C1G 0.098(7) 0.094(7) 0.084(7) 0.011(6) 0.037(6) -0.017(6)
C1H 0.179(12) 0.163(11) 0.154(11) 0.007(11) 0.010(11) -0.012(10)
C1I 0.161(12) 0.161(13) 0.136(12) -0.009(12) 0.002(11) -0.022(12)
C1J 0.183(13) 0.164(13) 0.140(12) 0.002(12) 0.022(12) -0.023(12)
C1K 0.091(7) 0.084(7) 0.066(7) 0.015(6) 0.045(6) -0.017(6)
C1L 0.185(14) 0.173(13) 0.163(13) 0.011(12) 0.008(12) -0.013(12)
C1M 0.170(17) 0.174(18) 0.154(17) -0.018(16) 0.007(15) -0.020(17)
C1N 0.196(19) 0.166(16) 0.148(17) 0.005(16) 0.018(17) -0.018(16)
C1O 0.077(10) 0.075(10) 0.063(10) 0.017(9) 0.033(8) -0.011(8)
C1P 0.189(15) 0.177(14) 0.165(14) 0.013(14) 0.010(13) -0.014(14)
N9 0.145(8) 0.142(8) 0.149(8) -0.004(7) 0.011(7) 0.009(7)
C2G 0.174(11) 0.166(11) 0.165(10) 0.001(9) 0.006(9) -0.002(9)
C2H 0.169(11) 0.167(10) 0.164(10) -0.002(8) 0.007(9) 0.009(9)
C2I 0.142(9) 0.122(9) 0.132(9) 0.006(8) 0.016(8) 0.006(8)
C2J 0.129(9) 0.138(10) 0.126(10) -0.013(8) 0.033(8) 0.019(8)
C2K 0.186(12) 0.177(12) 0.182(12) -0.001(9) 0.001(9) 0.006(9)
C2L 0.181(12) 0.183(11) 0.181(12) -0.002(9) 0.001(9) 0.000(9)
C2M 0.098(9) 0.081(8) 0.096(8) -0.004(8) 0.047(7) -0.001(8)
C2N 0.131(10) 0.131(10) 0.112(10) -0.020(9) 0.039(8) 0.033(8)
C2O 0.201(14) 0.192(14) 0.196(13) 0.008(10) 0.001(11) -0.002(10)
C2P 0.195(14) 0.186(13) 0.193(13) 0.001(10) 0.002(11) -0.002(10)
C2Q 0.102(10) 0.071(8) 0.087(9) -0.004(8) 0.036(8) -0.002(8)
C2R 0.154(12) 0.144(12) 0.150(12) -0.020(10) 0.015(10) 0.007(9)
C2S 0.23(2) 0.22(2) 0.23(2) 0.023(18) -0.015(19) 0.009(17)
C2T 0.19(2) 0.196(18) 0.18(2) 0.009(18) 0.01(2) -0.012(16)
C2U 0.142(18) 0.127(16) 0.108(15) -0.019(14) 0.012(13) 0.019(15)
C2V 0.18(3) 0.18(2) 0.18(2) -0.05(2) 0.01(2) 0.02(2)
C59A 0.075(8) 0.144(13) 0.060(7) -0.017(8) 0.000(6) 0.020(8)
C60A 0.095(10) 0.180(16) 0.101(10) 0.003(11) 0.024(9) 0.010(11)

loop_
_atom_type_symbol
_atom_type_description
_atom_type_scat_dispersion_real
_atom_type_scat_dispersion_imag
_atom_type_scat_source
C C 0.0137 0.0067 'International Tables Vol C Tables 4.2.6.8 and 6.1.1.4'
H H 0.0000 0.0000 'International Tables Vol C Tables 4.2.6.8 and 6.1.1.4'
Cl Cl 0.3281 0.5435 'International Tables Vol C Tables 4.2.6.8 and 6.1.1.4'
N N 0.0241 0.0134 'International Tables Vol C Tables 4.2.6.8 and 6.1.1.4'
O O 0.0389 0.0241 'International Tables Vol C Tables 4.2.6.8 and 6.1.1.4'
S S 0.2925 0.4295 'International Tables Vol C Tables 4.2.6.8 and 6.1.1.4'

loop_
_geom_angle_atom_site_label_1
_geom_angle_atom_site_label_2
_geom_angle_atom_site_label_3
_geom_angle
_geom_angle_site_symmetry_1
_geom_angle_site_symmetry_3
_geom_angle_publ_flag
O7 S1 O8 117.2 . . ?
O7 S1 C1 107.4 . . ?
O7 S1 C29 110.4 . . ?
O8 S1 C1 104.9 . . ?
O8 S1 C29 110.8 . . ?
C29 S1 C1 105.3 . . ?
O11 S2 O12 118.6 . . ?
O11 S2 C6 107.3 . . ?
O11 S2 C7 110.3 . . ?
O12 S2 C6 106.4 . . ?
O12 S2 C7 109.9 . . ?
C7 S2 C6 103.0 . . ?
O16 S3 C21 107.3 . . ?
O16 S3 C22 101.8 . . ?
O17 S3 O16 118.2 . . ?
O17 S3 C21 108.1 . . ?
O17 S3 C22 117.5 . . ?
C22 S3 C21 102.5 . . ?
O19 S4 C31 106.7 . . ?
O19 S4 C59 79.4 . . ?
O19 S4 C59A 109.1 . . ?
O20 S4 O19 117.1 . . ?
O20 S4 C31 106.7 . . ?
O20 S4 C59 141.3 . . ?
O20 S4 C59A 111.3 . . ?
C59 S4 C31 100.5 . . ?
C59A S4 C31 105.2 . . ?
O23 S5 O24 116.5 . . ?
O23 S5 C36 106.7 . . ?
O23 S5 C37 111.4 . . ?
O24 S5 C36 108.7 . . ?
O24 S5 C37 107.6 . . ?
C37 S5 C36 105.3 . . ?
O28 S6 O29 116.8 . . ?
O28 S6 C51 108.3 . . ?
O28 S6 C52 115.0 . . ?
O29 S6 C51 106.6 . . ?
O29 S6 C52 102.7 . . ?
C52 S6 C51 106.8 . . ?
C3 N1 C16 124.8 . . ?
C4 N1 C3 112.6 . . ?
C4 N1 C16 122.5 . . ?
C10 N2 C11 111.2 . . ?
C10 N2 C13 125.5 . . ?
C11 N2 C13 123.3 . . ?
C18 N3 C17 122.1 . . ?
C18 N3 C24 112.5 . . ?
C24 N3 C17 125.4 . . ?
C33 N4 C34 111.9 . . ?
C33 N4 C46 122.9 . . ?
C34 N4 C46 125.0 . . ?
C40 N5 C41 115.3 . . ?
C40 N5 C43 119.7 . . ?
C41 N5 C43 124.9 . . ?
C48 N6 C47 121.2 . . ?
C54 N6 C47 126.8 . . ?
C54 N6 C48 112.0 . . ?
C2 C1 S1 123.5 . . ?
C12 C1 S1 122.0 . . ?
C12 C1 C2 113.3 . . ?
C1 C2 C3 131.6 . . ?
C5 C2 C1 120.9 . . ?
C5 C2 C3 107.5 . . ?
O9 C3 N1 126.3 . . ?
O9 C3 C2 127.7 . . ?
N1 C3 C2 105.9 . . ?
O10 C4 N1 124.4 . . ?
O10 C4 C5 128.3 . . ?
N1 C4 C5 107.2 . . ?
C2 C5 C4 106.8 . . ?
C2 C5 C6 121.6 . . ?
C6 C5 C4 131.4 . . ?
C5 C6 S2 118.7 . . ?
C9 C6 S2 125.1 . . ?
C9 C6 C5 116.0 . . ?
S2 C7 H7A 109.4 . . ?
S2 C7 H7B 109.4 . . ?
H7A C7 H7B 108.0 . . ?
C8 C7 S2 111.1 . . ?
C8 C7 H7A 109.4 . . ?
C8 C7 H7B 109.4 . . ?
C7 C8 H8A 109.5 . . ?
C7 C8 H8B 109.5 . . ?
C7 C8 H8C 109.5 . . ?
H8A C8 H8B 109.5 . . ?
H8A C8 H8C 109.5 . . ?
H8B C8 H8C 109.5 . . ?
C6 C9 C10 132.4 . . ?
C6 C9 C12 120.2 . . ?
C12 C9 C10 107.3 . . ?
O13 C10 N2 122.7 . . ?
O13 C10 C9 129.5 . . ?
N2 C10 C9 107.8 . . ?
O14 C11 N2 124.1 . . ?
O14 C11 C12 130.6 . . ?
N2 C11 C12 105.0 . . ?
C1 C12 C11 125.9 . . ?
C9 C12 C1 125.6 . . ?
C9 C12 C11 108.6 . . ?
N2 C13 C13 115.0 . 2_556 ?
N2 C13 H13 106.2 . . ?
N2 C13 C14 112.3 . . ?
C13 C13 H13 106.2 2_556 . ?
C13 C13 C14 110.2 2_556 . ?
C14 C13 H13 106.2 . . ?
C13 C14 H14A 109.6 . . ?
C13 C14 H14B 109.6 . . ?
H14A C14 H14B 108.1 . . ?
C15 C14 C13 110.2 . . ?
C15 C14 H14A 109.6 . . ?
C15 C14 H14B 109.6 . . ?
C14 C15 C15 112.4 . 2_556 ?
C14 C15 H15A 109.1 . . ?
C14 C15 H15B 109.1 . . ?
C15 C15 H15A 109.1 2_556 . ?
C15 C15 H15B 109.1 2_556 . ?
H15A C15 H15B 107.9 . . ?
N1 C16 H16 107.1 . . ?
N1 C16 C17 112.7 . . ?
N1 C16 C28 112.4 . . ?
C17 C16 H16 107.1 . . ?
C28 C16 H16 107.1 . . ?
C28 C16 C17 110.0 . . ?
N3 C17 C16 114.1 . . ?
N3 C17 H17 107.3 . . ?
N3 C17 C25 110.7 . . ?
C16 C17 H17 107.3 . . ?
C25 C17 C16 109.9 . . ?
C25 C17 H17 107.3 . . ?
O15 C18 N3 123.9 . . ?
O15 C18 C19 128.8 . . ?
N3 C18 C19 107.2 . . ?
C20 C19 C18 106.9 . . ?
C21 C19 C18 131.0 2_556 . ?
C21 C19 C20 122.0 2_556 . ?
C19 C20 C24 107.7 . . ?
C21 C20 C19 121.0 . . ?
C21 C20 C24 131.1 . . ?
C19 C21 S3 122.1 2_556 . ?
C19 C21 C20 116.3 2_556 . ?
C20 C21 S3 120.0 . . ?
S3 C22 H22A 107.8 . . ?
S3 C22 H22B 107.8 . . ?
H22A C22 H22B 107.1 . . ?
C23 C22 S3 118.1 . . ?
C23 C22 H22A 107.8 . . ?
C23 C22 H22B 107.8 . . ?
C22 C23 H23A 109.5 . . ?
C22 C23 H23B 109.5 . . ?
C22 C23 H23C 109.5 . . ?
H23A C23 H23B 109.5 . . ?
H23A C23 H23C 109.5 . . ?
H23B C23 H23C 109.5 . . ?
O18 C24 N3 124.9 . . ?
O18 C24 C20 129.4 . . ?
N3 C24 C20 105.7 . . ?
C17 C25 H25A 109.6 . . ?
C17 C25 H25B 109.6 . . ?
H25A C25 H25B 108.2 . . ?
C26 C25 C17 110.1 . . ?
C26 C25 H25A 109.6 . . ?
C26 C25 H25B 109.6 . . ?
C25 C26 H26A 109.2 . . ?
C25 C26 H26B 109.2 . . ?
C25 C26 C27 112.0 . . ?
H26A C26 H26B 107.9 . . ?
C27 C26 H26A 109.2 . . ?
C27 C26 H26B 109.2 . . ?
C26 C27 H27A 109.7 . . ?
C26 C27 H27B 109.7 . . ?
H27A C27 H27B 108.2 . . ?
C28 C27 C26 109.9 . . ?
C28 C27 H27A 109.7 . . ?
C28 C27 H27B 109.7 . . ?
C16 C28 C27 112.1 . . ?
C16 C28 H28A 109.2 . . ?
C16 C28 H28B 109.2 . . ?
C27 C28 H28A 109.2 . . ?
C27 C28 H28B 109.2 . . ?
H28A C28 H28B 107.9 . . ?
S1 C29 H29A 107.4 . . ?
S1 C29 H29B 107.4 . . ?
H29A C29 H29B 107.0 . . ?
C30 C29 S1 119.5 . . ?
C30 C29 H29A 107.4 . . ?
C30 C29 H29B 107.4 . . ?
C29 C30 H30A 109.5 . . ?
C29 C30 H30B 109.5 . . ?
C29 C30 H30C 109.5 . . ?
H30A C30 H30B 109.5 . . ?
H30A C30 H30C 109.5 . . ?
H30B C30 H30C 109.5 . . ?
C32 C31 S4 121.8 . . ?
C32 C31 C42 115.6 . . ?
C42 C31 S4 121.4 . . ?
C31 C32 C33 130.3 . . ?
C31 C32 C35 122.2 . . ?
C35 C32 C33 107.5 . . ?
O21 C33 N4 123.3 . . ?
O21 C33 C32 129.0 . . ?
N4 C33 C32 107.6 . . ?
O22 C34 N4 126.2 . . ?
O22 C34 C35 128.7 . . ?
N4 C34 C35 104.9 . . ?
C32 C35 C34 107.7 . . ?
C36 C35 C32 120.8 . . ?
C36 C35 C34 131.5 . . ?
C35 C36 S5 120.0 . . ?
C35 C36 C39 117.1 . . ?
C39 C36 S5 122.3 . . ?
S5 C37 H37A 109.3 . . ?
S5 C37 H37B 109.3 . . ?
H37A C37 H37B 108.0 . . ?
C38 C37 S5 111.5 . . ?
C38 C37 H37A 109.3 . . ?
C38 C37 H37B 109.3 . . ?
C37 C38 H38A 109.5 . . ?
C37 C38 H38B 109.5 . . ?
C37 C38 H38C 109.5 . . ?
H38A C38 H38B 109.5 . . ?
H38A C38 H38C 109.5 . . ?
H38B C38 H38C 109.5 . . ?
C36 C39 C40 129.7 . . ?
C42 C39 C36 121.4 . . ?
C42 C39 C40 108.8 . . ?
O25 C40 N5 124.9 . . ?
O25 C40 C39 131.2 . . ?
N5 C40 C39 103.8 . . ?
O26 C41 N5 127.4 . . ?
O26 C41 C42 130.3 . . ?
N5 C41 C42 102.1 . . ?
C31 C42 C41 129.4 . . ?
C39 C42 C31 121.0 . . ?
C39 C42 C41 109.5 . . ?
N5 C43 C43 112.5 . 2_657 ?
N5 C43 H43 108.3 . . ?
N5 C43 C44 110.4 . . ?
C43 C43 H43 108.3 2_657 . ?
C44 C43 C43 108.9 . 2_657 ?
C44 C43 H43 108.3 . . ?
C43 C44 H44A 109.6 . . ?
C43 C44 H44B 109.6 . . ?
H44A C44 H44B 108.1 . . ?
C45 C44 C43 110.2 . . ?
C45 C44 H44A 109.6 . . ?
C45 C44 H44B 109.6 . . ?
C44 C45 H45A 108.7 . . ?
C44 C45 H45B 108.7 . . ?
C45 C45 C44 114.3 2_657 . ?
C45 C45 H45A 108.7 2_657 . ?
C45 C45 H45B 108.7 2_657 . ?
H45A C45 H45B 107.6 . . ?
N4 C46 H46 107.8 . . ?
N4 C46 C47 113.6 . . ?
N4 C46 C58 111.5 . . ?
C47 C46 H46 107.8 . . ?
C58 C46 H46 107.8 . . ?
C58 C46 C47 108.2 . . ?
N6 C47 C46 110.4 . . ?
N6 C47 H47 107.5 . . ?
N6 C47 C55 112.1 . . ?
C46 C47 H47 107.5 . . ?
C55 C47 C46 111.7 . . ?
C55 C47 H47 107.5 . . ?
O27 C48 N6 124.9 . . ?
O27 C48 C49 129.9 . . ?
N6 C48 C49 104.8 . . ?
C50 C49 C48 108.7 . . ?
C51 C49 C48 129.3 2_657 . ?
C51 C49 C50 122.0 2_657 . ?
C49 C50 C51 122.3 . . ?
C49 C50 C54 107.8 . . ?
C51 C50 C54 129.9 . . ?
C49 C51 S6 121.7 2_657 . ?
C49 C51 C50 114.4 2_657 . ?
C50 C51 S6 123.6 . . ?
S6 C52 H52A 106.5 . . ?
S6 C52 H52B 106.5 . . ?
H52A C52 H52B 106.5 . . ?
C53 C52 S6 123.4 . . ?
C53 C52 H52A 106.5 . . ?
C53 C52 H52B 106.5 . . ?
C52 C53 H53A 109.5 . . ?
C52 C53 H53B 109.5 . . ?
C52 C53 H53C 109.5 . . ?
H53A C53 H53B 109.5 . . ?
H53A C53 H53C 109.5 . . ?
H53B C53 H53C 109.5 . . ?
O30 C54 N6 123.3 . . ?
O30 C54 C50 130.3 . . ?
N6 C54 C50 106.4 . . ?
C47 C55 H55A 109.0 . . ?
C47 C55 H55B 109.0 . . ?
C47 C55 C56 113.1 . . ?
H55A C55 H55B 107.8 . . ?
C56 C55 H55A 109.0 . . ?
C56 C55 H55B 109.0 . . ?
C55 C56 H56A 109.0 . . ?
C55 C56 H56B 109.0 . . ?
C55 C56 C57 113.1 . . ?
H56A C56 H56B 107.8 . . ?
C57 C56 H56A 109.0 . . ?
C57 C56 H56B 109.0 . . ?
C56 C57 H57A 109.7 . . ?
C56 C57 H57B 109.7 . . ?
C56 C57 C58 110.0 . . ?
H57A C57 H57B 108.2 . . ?
C58 C57 H57A 109.7 . . ?
C58 C57 H57B 109.7 . . ?
C46 C58 C57 108.9 . . ?
C46 C58 H58A 109.9 . . ?
C46 C58 H58B 109.9 . . ?
C57 C58 H58A 109.9 . . ?
C57 C58 H58B 109.9 . . ?
H58A C58 H58B 108.3 . . ?
S4 C59 H59A 109.1 . . ?
S4 C59 H59B 109.1 . . ?
H59A C59 H59B 107.9 . . ?
C60 C59 S4 112.3 . . ?
C60 C59 H59A 109.1 . . ?
C60 C59 H59B 109.1 . . ?
C60 C59 C1P 63.3 . . ?
C1P C59 S4 132.1 . . ?
C1P C59 H59A 46.2 . . ?
C1P C59 H59B 117.2 . . ?
C59 C60 H60A 109.5 . . ?
C59 C60 H60B 109.5 . . ?
C59 C60 H60C 109.5 . . ?
C59 C60 C1L 118.5 . . ?
C59 C60 C1P 65.6 . . ?
H60A C60 H60B 109.5 . . ?
H60A C60 H60C 109.5 . . ?
H60B C60 H60C 109.5 . . ?
C1L C60 H60A 26.0 . . ?
C1L C60 H60B 122.3 . . ?
C1L C60 H60C 83.6 . . ?
C1L C60 C1P 53.9 . . ?
C1P C60 H60A 46.6 . . ?
C1P C60 H60B 139.1 . . ?
C1P C60 H60C 110.2 . . ?
O1B Cl3 O1A 109.5 . . ?
O1C Cl3 O1A 107.6 . . ?
O1C Cl3 O1B 107.6 . . ?
O1C Cl3 O1D 112.7 . . ?
O1D Cl3 O1A 111.3 . . ?
O1D Cl3 O1B 108.1 . . ?
O3 Cl1 O1 109.4 . . ?
O3 Cl1 O2 107.4 . . ?
O3 Cl1 O1E 112.9 . . ?
O1 Cl1 O2 107.7 . . ?
O1E Cl1 O1 111.9 . . ?
O1E Cl1 O2 107.3 . . ?
C1A N8 C1B 100.8 . . ?
C1A N8 C1C 129.2 . . ?
C1A N8 C1D 93.1 . . ?
C1B N8 C1C 105.7 . . ?
C1D N8 C1B 138.4 . . ?
C1D N8 C1C 94.7 . . ?
N8 C1A H1AA 109.9 . . ?
N8 C1A H1AB 109.9 . . ?
H1AA C1A H1AB 108.3 . . ?
C1E C1A N8 109.1 . . ?
C1E C1A H1AA 109.9 . . ?
C1E C1A H1AB 109.9 . . ?
N8 C1B H1BA 109.9 . . ?
N8 C1B H1BB 109.9 . . ?
H1BA C1B H1BB 108.3 . . ?
C1F C1B N8 109.0 . . ?
C1F C1B H1BA 109.9 . . ?
C1F C1B H1BB 109.9 . . ?
N8 C1C H1CA 107.7 . . ?
N8 C1C H1CB 107.7 . . ?
H1CA C1C H1CB 107.1 . . ?
C1G C1C N8 118.3 . . ?
C1G C1C H1CA 107.7 . . ?
C1G C1C H1CB 107.7 . . ?
N8 C1D H1DA 110.9 . . ?
N8 C1D H1DB 110.9 . . ?
H1DA C1D H1DB 109.0 . . ?
C1H C1D N8 104.0 . . ?
C1H C1D H1DA 110.9 . . ?
C1H C1D H1DB 110.9 . . ?
C1A C1E H1EA 109.7 . . ?
C1A C1E H1EB 109.7 . . ?
C1A C1E C1I 109.6 . . ?
H1EA C1E H1EB 108.2 . . ?
C1I C1E H1EA 109.7 . . ?
C1I C1E H1EB 109.7 . . ?
C1B C1F H1FA 110.0 . . ?
C1B C1F H1FB 110.0 . . ?
C1B C1F C1J 108.4 . . ?
H1FA C1F H1FB 108.4 . . ?
C1J C1F H1FA 110.0 . . ?
C1J C1F H1FB 110.0 . . ?
C1C C1G H1GA 108.0 . . ?
C1C C1G H1GB 108.0 . . ?
C1C C1G C1K 117.0 . . ?
H1GA C1G H1GB 107.3 . . ?
C1K C1G H1GA 108.0 . . ?
C1K C1G H1GB 108.0 . . ?
C1D C1H H1HA 110.1 . . ?
C1D C1H H1HB 110.1 . . ?
H1HA C1H H1HB 108.4 . . ?
C1L C1H C1D 108.2 . . ?
C1L C1H H1HA 110.1 . . ?
C1L C1H H1HB 110.1 . . ?
C1E C1I H1IA 110.8 . . ?
C1E C1I H1IB 110.8 . . ?
C1E C1I C1M 104.8 . . ?
H1IA C1I H1IB 108.9 . . ?
C1M C1I H1IA 110.8 . . ?
C1M C1I H1IB 110.8 . . ?
C1F C1J H1JA 110.0 . . ?
C1F C1J H1JB 110.0 . . ?
H1JA C1J H1JB 108.4 . . ?
C1N C1J C1F 108.5 . . ?
C1N C1J H1JA 110.0 . . ?
C1N C1J H1JB 110.0 . . ?
C1G C1K H1KA 109.4 . . ?
C1G C1K H1KB 109.4 . . ?
H1KA C1K H1KB 108.0 . . ?
C1O C1K C1G 111.3 . . ?
C1O C1K H1KA 109.4 . . ?
C1O C1K H1KB 109.4 . . ?
C60 C1L H1LA 49.7 . . ?
C60 C1L H1LB 143.3 . . ?
C1H C1L C60 106.1 . . ?
C1H C1L H1LA 109.3 . . ?
C1H C1L H1LB 109.3 . . ?
H1LA C1L H1LB 108.0 . . ?
C1P C1L C60 64.8 . . ?
C1P C1L C1H 111.5 . . ?
C1P C1L H1LA 109.3 . . ?
C1P C1L H1LB 109.3 . . ?
C1I C1M H1MA 109.5 . . ?
C1I C1M H1MB 109.5 . . ?
C1I C1M H1MC 109.5 . . ?
H1MA C1M H1MB 109.5 . . ?
H1MA C1M H1MC 109.5 . . ?
H1MB C1M H1MC 109.5 . . ?
C1J C1N H1NA 109.5 . . ?
C1J C1N H1NB 109.5 . . ?
C1J C1N H1NC 109.5 . . ?
H1NA C1N H1NB 109.5 . . ?
H1NA C1N H1NC 109.5 . . ?
H1NB C1N H1NC 109.5 . . ?
C1K C1O H1OA 109.5 . . ?
C1K C1O H1OB 109.5 . . ?
C1K C1O H1OC 109.5 . . ?
H1OA C1O H1OB 109.5 . . ?
H1OA C1O H1OC 109.5 . . ?
H1OB C1O H1OC 109.5 . . ?
C59 C1P H1PA 131.0 . . ?
C59 C1P H1PB 30.6 . . ?
C59 C1P H1PC 80.6 . . ?
C60 C1P C59 51.1 . . ?
C60 C1P H1PA 161.6 . . ?
C60 C1P H1PB 63.2 . . ?
C60 C1P H1PC 88.9 . . ?
C1L C1P C59 111.6 . . ?
C1L C1P C60 61.3 . . ?
C1L C1P H1PA 109.5 . . ?
C1L C1P H1PB 109.5 . . ?
C1L C1P H1PC 109.5 . . ?
H1PA C1P H1PB 109.5 . . ?
H1PA C1P H1PC 109.5 . . ?
H1PB C1P H1PC 109.5 . . ?
C2H N9 C2G 132.6 . . ?
C2H N9 C2I 100.3 . . ?
C2I N9 C2G 103.5 . . ?
C2J N9 C2G 96.9 . . ?
C2J N9 C2H 112.7 . . ?
C2J N9 C2I 109.6 . . ?
N9 C2G H2GA 110.8 . . ?
N9 C2G H2GB 110.8 . . ?
H2GA C2G H2GB 108.9 . . ?
C2K C2G N9 104.8 . . ?
C2K C2G H2GA 110.8 . . ?
C2K C2G H2GB 110.8 . . ?
N9 C2H H2HA 99.9 . . ?
N9 C2H H2HB 99.9 . . ?
N9 C2H C2L 147.4 . . ?
H2HA C2H H2HB 104.2 . . ?
C2L C2H H2HA 99.9 . . ?
C2L C2H H2HB 99.9 . . ?
N9 C2I H2IA 108.5 . . ?
N9 C2I H2IB 108.5 . . ?
N9 C2I C2M 115.0 . . ?
H2IA C2I H2IB 107.5 . . ?
C2M C2I H2IA 108.5 . . ?
C2M C2I H2IB 108.5 . . ?
N9 C2J H2JA 107.8 . . ?
N9 C2J H2JB 107.8 . . ?
N9 C2J C2N 117.9 . . ?
H2JA C2J H2JB 107.2 . . ?
C2N C2J H2JA 107.8 . . ?
C2N C2J H2JB 107.8 . . ?
C2G C2K H2KA 111.6 . . ?
C2G C2K H2KB 111.6 . . ?
C2G C2K C2O 100.8 . . ?
H2KA C2K H2KB 109.4 . . ?
C2O C2K H2KA 111.6 . . ?
C2O C2K H2KB 111.6 . . ?
C2H C2L H2LA 110.7 . . ?
C2H C2L H2LB 110.7 . . ?
C2H C2L C2P 105.3 . . ?
H2LA C2L H2LB 108.8 . . ?
C2P C2L H2LA 110.7 . . ?
C2P C2L H2LB 110.7 . . ?
C2I C2M H2MA 112.7 . . ?
C2I C2M H2MB 112.7 . . ?
C2I C2M C2Q 95.4 . . ?
H2MA C2M H2MB 110.1 . . ?
C2Q C2M H2MA 112.7 . . ?
C2Q C2M H2MB 112.7 . . ?
C2J C2N H2NA 112.4 . . ?
C2J C2N H2NB 112.4 . . ?
C2J C2N C2R 96.9 . . ?
H2NA C2N H2NB 109.9 . . ?
C2R C2N H2NA 112.4 . . ?
C2R C2N H2NB 112.4 . . ?
C2K C2O H2OA 111.1 . . ?
C2K C2O H2OB 111.1 . . ?
H2OA C2O H2OB 109.0 . . ?
C2S C2O C2K 103.4 . . ?
C2S C2O H2OA 111.1 . . ?
C2S C2O H2OB 111.1 . . ?
C2L C2P H2PA 111.5 . . ?
C2L C2P H2PB 111.5 . . ?
H2PA C2P H2PB 109.3 . . ?
C2T C2P C2L 101.3 . . ?
C2T C2P H2PA 111.5 . . ?
C2T C2P H2PB 111.5 . . ?
C2M C2Q H2QA 111.1 . . ?
C2M C2Q H2QB 111.1 . . ?
H2QA C2Q H2QB 109.1 . . ?
C2U C2Q C2M 103.2 . . ?
C2U C2Q H2QA 111.1 . . ?
C2U C2Q H2QB 111.1 . . ?
C2N C2R H2RA 109.5 . . ?
C2N C2R H2RB 109.5 . . ?
H2RA C2R H2RB 108.1 . . ?
C2V C2R C2N 110.6 . . ?
C2V C2R H2RA 109.5 . . ?
C2V C2R H2RB 109.5 . . ?
C2O C2S H2SA 109.5 . . ?
C2O C2S H2SB 109.5 . . ?
C2O C2S H2SC 109.5 . . ?
H2SA C2S H2SB 109.5 . . ?
H2SA C2S H2SC 109.5 . . ?
H2SB C2S H2SC 109.5 . . ?
C2P C2T H2TA 109.5 . . ?
C2P C2T H2TB 109.5 . . ?
C2P C2T H2TC 109.5 . . ?
H2TA C2T H2TB 109.5 . . ?
H2TA C2T H2TC 109.5 . . ?
H2TB C2T H2TC 109.5 . . ?
C2Q C2U H2UA 109.5 . . ?
C2Q C2U H2UB 109.5 . . ?
C2Q C2U H2UC 109.5 . . ?
H2UA C2U H2UB 109.5 . . ?
H2UA C2U H2UC 109.5 . . ?
H2UB C2U H2UC 109.5 . . ?
C2R C2V H2VA 109.5 . . ?
C2R C2V H2VB 109.5 . . ?
C2R C2V H2VC 109.5 . . ?
H2VA C2V H2VB 109.5 . . ?
H2VA C2V H2VC 109.5 . . ?
H2VB C2V H2VC 109.5 . . ?
S4 C59A H59C 108.9 . . ?
S4 C59A H59D 108.9 . . ?
H59C C59A H59D 107.7 . . ?
C60A C59A S4 113.4 . . ?
C60A C59A H59C 108.9 . . ?
C60A C59A H59D 108.9 . . ?
C59A C60A H60D 109.5 . . ?
C59A C60A H60E 109.5 . . ?
C59A C60A H60F 109.5 . . ?
H60D C60A H60E 109.5 . . ?
H60D C60A H60F 109.5 . . ?
H60E C60A H60F 109.5 . . ?

loop_
_geom_bond_atom_site_label_1
_geom_bond_atom_site_label_2
_geom_bond_distance
_geom_bond_site_symmetry_2
_geom_bond_publ_flag
S1 O7 1.4223 . ?
S1 O8 1.4412 . ?
S1 C1 1.8138 . ?
S1 C29 1.7468 . ?
S2 O11 1.4062 . ?
S2 O12 1.4192 . ?
S2 C6 1.8294 . ?
S2 C7 1.7753 . ?
S3 O16 1.4083 . ?
S3 O17 1.3892 . ?
S3 C21 1.8213 . ?
S3 C22 1.7181 . ?
S4 O19 1.4380 . ?
S4 O20 1.4311 . ?
S4 C31 1.8048 . ?
S4 C59 1.7395 . ?
S4 C59A 1.7403 . ?
S5 O23 1.4325 . ?
S5 O24 1.4691 . ?
S5 C36 1.8325 . ?
S5 C37 1.7693 . ?
S6 O28 1.4039 . ?
S6 O29 1.4630 . ?
S6 C51 1.8086 . ?
S6 C52 1.7063 . ?
O9 C3 1.2385 . ?
O10 C4 1.2190 . ?
O13 C10 1.2376 . ?
O14 C11 1.2201 . ?
O15 C18 1.2029 . ?
O18 C24 1.1707 . ?
O21 C33 1.2245 . ?
O22 C34 1.1596 . ?
O25 C40 1.1816 . ?
O26 C41 1.1339 . ?
O27 C48 1.1750 . ?
O30 C54 1.2104 . ?
N1 C3 1.3745 . ?
N1 C4 1.3599 . ?
N1 C16 1.4757 . ?
N2 C10 1.3903 . ?
N2 C11 1.4104 . ?
N2 C13 1.4646 . ?
N3 C17 1.4517 . ?
N3 C18 1.3780 . ?
N3 C24 1.4122 . ?
N4 C33 1.3922 . ?
N4 C34 1.4177 . ?
N4 C46 1.4283 . ?
N5 C40 1.3903 . ?
N5 C41 1.4151 . ?
N5 C43 1.4737 . ?
N6 C47 1.4575 . ?
N6 C48 1.4180 . ?
N6 C54 1.3921 . ?
C1 C2 1.4151 . ?
C1 C12 1.3880 . ?
C2 C3 1.5026 . ?
C2 C5 1.3917 . ?
C4 C5 1.4938 . ?
C5 C6 1.4224 . ?
C6 C9 1.3606 . ?
C7 H7A 0.9900 . ?
C7 H7B 0.9900 . ?
C7 C8 1.5196 . ?
C8 H8A 0.9800 . ?
C8 H8B 0.9800 . ?
C8 H8C 0.9800 . ?
C9 C10 1.5053 . ?
C9 C12 1.3728 . ?
C11 C12 1.5356 . ?
C13 C13 1.4940 2_556 ?
C13 H13 1.0000 . ?
C13 C14 1.5421 . ?
C14 H14A 0.9900 . ?
C14 H14B 0.9900 . ?
C14 C15 1.4716 . ?
C15 C15 1.5226 2_556 ?
C15 H15A 0.9900 . ?
C15 H15B 0.9900 . ?
C16 H16 1.0000 . ?
C16 C17 1.5480 . ?
C16 C28 1.5042 . ?
C17 H17 1.0000 . ?
C17 C25 1.5302 . ?
C18 C19 1.5163 . ?
C19 C20 1.4167 . ?
C19 C21 1.3549 2_556 ?
C20 C21 1.3917 . ?
C20 C24 1.5189 . ?
C22 H22A 0.9900 . ?
C22 H22B 0.9900 . ?
C22 C23 1.3942 . ?
C23 H23A 0.9800 . ?
C23 H23B 0.9800 . ?
C23 H23C 0.9800 . ?
C25 H25A 0.9900 . ?
C25 H25B 0.9900 . ?
C25 C26 1.5291 . ?
C26 H26A 0.9900 . ?
C26 H26B 0.9900 . ?
C26 C27 1.5500 . ?
C27 H27A 0.9900 . ?
C27 H27B 0.9900 . ?
C27 C28 1.5489 . ?
C28 H28A 0.9900 . ?
C28 H28B 0.9900 . ?
C29 H29A 0.9900 . ?
C29 H29B 0.9900 . ?
C29 C30 1.3900 . ?
C30 H30A 0.9800 . ?
C30 H30B 0.9800 . ?
C30 H30C 0.9800 . ?
C31 C32 1.3819 . ?
C31 C42 1.4171 . ?
C32 C33 1.5035 . ?
C32 C35 1.4025 . ?
C34 C35 1.5431 . ?
C35 C36 1.3581 . ?
C36 C39 1.4144 . ?
C37 H37A 0.9900 . ?
C37 H37B 0.9900 . ?
C37 C38 1.5284 . ?
C38 H38A 0.9800 . ?
C38 H38B 0.9800 . ?
C38 H38C 0.9800 . ?
C39 C40 1.5172 . ?
C39 C42 1.3663 . ?
C41 C42 1.5340 . ?
C43 C43 1.5638 2_657 ?
C43 H43 1.0000 . ?
C43 C44 1.5525 . ?
C44 H44A 0.9900 . ?
C44 H44B 0.9900 . ?
C44 C45 1.5327 . ?
C45 C45 1.4949 2_657 ?
C45 H45A 0.9900 . ?
C45 H45B 0.9900 . ?
C46 H46 1.0000 . ?
C46 C47 1.5704 . ?
C46 C58 1.5472 . ?
C47 H47 1.0000 . ?
C47 C55 1.4859 . ?
C48 C49 1.5103 . ?
C49 C50 1.3832 . ?
C49 C51 1.3787 2_657 ?
C50 C51 1.4178 . ?
C50 C54 1.5031 . ?
C52 H52A 0.9900 . ?
C52 H52B 0.9900 . ?
C52 C53 1.5091 . ?
C53 H53A 0.9800 . ?
C53 H53B 0.9800 . ?
C53 H53C 0.9800 . ?
C55 H55A 0.9900 . ?
C55 H55B 0.9900 . ?
C55 C56 1.5027 . ?
C56 H56A 0.9900 . ?
C56 H56B 0.9900 . ?
C56 C57 1.5104 . ?
C57 H57A 0.9900 . ?
C57 H57B 0.9900 . ?
C57 C58 1.5766 . ?
C58 H58A 0.9900 . ?
C58 H58B 0.9900 . ?
C59 H59A 0.9900 . ?
C59 H59B 0.9900 . ?
C59 C60 1.4774 . ?
C59 C1P 1.7285 . ?
C60 H60A 0.9800 . ?
C60 H60B 0.9800 . ?
C60 H60C 0.9800 . ?
C60 C1L 1.6449 . ?
C60 C1P 1.6958 . ?
Cl3 O1A 1.4791 . ?
Cl3 O1B 1.4598 . ?
Cl3 O1C 1.4488 . ?
Cl3 O1D 1.4532 . ?
Cl1 O3 1.4677 . ?
Cl1 O1 1.4775 . ?
Cl1 O2 1.4875 . ?
Cl1 O1E 1.4749 . ?
N8 C1A 1.5689 . ?
N8 C1B 1.5756 . ?
N8 C1C 1.5870 . ?
N8 C1D 1.5755 . ?
C1A H1AA 0.9900 . ?
C1A H1AB 0.9900 . ?
C1A C1E 1.5092 . ?
C1B H1BA 0.9900 . ?
C1B H1BB 0.9900 . ?
C1B C1F 1.5197 . ?
C1C H1CA 0.9900 . ?
C1C H1CB 0.9900 . ?
C1C C1G 1.4897 . ?
C1D H1DA 0.9900 . ?
C1D H1DB 0.9900 . ?
C1D C1H 1.5282 . ?
C1E H1EA 0.9900 . ?
C1E H1EB 0.9900 . ?
C1E C1I 1.5204 . ?
C1F H1FA 0.9900 . ?
C1F H1FB 0.9900 . ?
C1F C1J 1.5254 . ?
C1G H1GA 0.9900 . ?
C1G H1GB 0.9900 . ?
C1G C1K 1.5251 . ?
C1H H1HA 0.9900 . ?
C1H H1HB 0.9900 . ?
C1H C1L 1.5165 . ?
C1I H1IA 0.9900 . ?
C1I H1IB 0.9900 . ?
C1I C1M 1.5283 . ?
C1J H1JA 0.9900 . ?
C1J H1JB 0.9900 . ?
C1J C1N 1.5128 . ?
C1K H1KA 0.9900 . ?
C1K H1KB 0.9900 . ?
C1K C1O 1.5098 . ?
C1L H1LA 0.9900 . ?
C1L H1LB 0.9900 . ?
C1L C1P 1.5152 . ?
C1M H1MA 0.9800 . ?
C1M H1MB 0.9800 . ?
C1M H1MC 0.9800 . ?
C1N H1NA 0.9800 . ?
C1N H1NB 0.9800 . ?
C1N H1NC 0.9800 . ?
C1O H1OA 0.9800 . ?
C1O H1OB 0.9800 . ?
C1O H1OC 0.9800 . ?
C1P H1PA 0.9800 . ?
C1P H1PB 0.9800 . ?
C1P H1PC 0.9800 . ?
N9 C2G 1.5192 . ?
N9 C2H 1.4558 . ?
N9 C2I 1.4997 . ?
N9 C2J 1.4556 . ?
C2G H2GA 0.9900 . ?
C2G H2GB 0.9900 . ?
C2G C2K 1.5099 . ?
C2H H2HA 0.9900 . ?
C2H H2HB 0.9900 . ?
C2H C2L 1.4960 . ?
C2I H2IA 0.9900 . ?
C2I H2IB 0.9900 . ?
C2I C2M 1.5157 . ?
C2J H2JA 0.9900 . ?
C2J H2JB 0.9900 . ?
C2J C2N 1.5402 . ?
C2K H2KA 0.9900 . ?
C2K H2KB 0.9900 . ?
C2K C2O 1.5461 . ?
C2L H2LA 0.9900 . ?
C2L H2LB 0.9900 . ?
C2L C2P 1.5322 . ?
C2M H2MA 0.9900 . ?
C2M H2MB 0.9900 . ?
C2M C2Q 1.5498 . ?
C2N H2NA 0.9900 . ?
C2N H2NB 0.9900 . ?
C2N C2R 1.5466 . ?
C2O H2OA 0.9900 . ?
C2O H2OB 0.9900 . ?
C2O C2S 1.5119 . ?
C2P H2PA 0.9900 . ?
C2P H2PB 0.9900 . ?
C2P C2T 1.5212 . ?
C2Q H2QA 0.9900 . ?
C2Q H2QB 0.9900 . ?
C2Q C2U 1.5145 . ?
C2R H2RA 0.9900 . ?
C2R H2RB 0.9900 . ?
C2R C2V 1.5030 . ?
C2S H2SA 0.9800 . ?
C2S H2SB 0.9800 . ?
C2S H2SC 0.9800 . ?
C2T H2TA 0.9800 . ?
C2T H2TB 0.9800 . ?
C2T H2TC 0.9800 . ?
C2U H2UA 0.9800 . ?
C2U H2UB 0.9800 . ?
C2U H2UC 0.9800 . ?
C2V H2VA 0.9800 . ?
C2V H2VB 0.9800 . ?
C2V H2VC 0.9800 . ?
C59A H59C 0.9900 . ?
C59A H59D 0.9900 . ?
C59A C60A 1.4743 . ?
C60A H60D 0.9800 . ?
C60A H60E 0.9800 . ?
C60A H60F 0.9800 . ?

loop_
_geom_torsion_atom_site_label_1
_geom_torsion_atom_site_label_2
_geom_torsion_atom_site_label_3
_geom_torsion_atom_site_label_4
_geom_torsion
_geom_torsion_site_symmetry_1
_geom_torsion_site_symmetry_2
_geom_torsion_site_symmetry_3
_geom_torsion_site_symmetry_4
_geom_torsion_publ_flag
S1 C1 C2 C3 -22.7 . . . . ?
S1 C1 C2 C5 158.5 . . . . ?
S1 C1 C12 C9 -156.0 . . . . ?
S1 C1 C12 C11 23.4 . . . . ?
S2 C6 C9 C10 -16.6 . . . . ?
S2 C6 C9 C12 163.5 . . . . ?
S4 C31 C32 C33 24.5 . . . . ?
S4 C31 C32 C35 -154.4 . . . . ?
S4 C31 C42 C39 158.8 . . . . ?
S4 C31 C42 C41 -23.8 . . . . ?
S4 C59 C60 C1L 138.0 . . . . ?
S4 C59 C60 C1P 127.3 . . . . ?
S4 C59 C1P C60 -96.7 . . . . ?
S4 C59 C1P C1L -107.8 . . . . ?
S5 C36 C39 C40 24.5 . . . . ?
S5 C36 C39 C42 -159.8 . . . . ?
O7 S1 C1 C2 -13.5 . . . . ?
O7 S1 C1 C12 153.3 . . . . ?
O7 S1 C29 C30 45.9 . . . . ?
O8 S1 C1 C2 -138.9 . . . . ?
O8 S1 C1 C12 27.9 . . . . ?
O8 S1 C29 C30 177.4 . . . . ?
O10 C4 C5 C2 -175.7 . . . . ?
O10 C4 C5 C6 9.1 . . . . ?
O11 S2 C6 C5 163.1 . . . . ?
O11 S2 C6 C9 -12.4 . . . . ?
O11 S2 C7 C8 52.1 . . . . ?
O12 S2 C6 C5 35.1 . . . . ?
O12 S2 C6 C9 -140.3 . . . . ?
O12 S2 C7 C8 -175.2 . . . . ?
O14 C11 C12 C1 8.6 . . . . ?
O14 C11 C12 C9 -171.9 . . . . ?
O15 C18 C19 C20 -175.4 . . . . ?
O15 C18 C19 C21 1.8 . . . 2_556 ?
O16 S3 C21 C19 143.0 . . . 2_556 ?
O16 S3 C21 C20 -21.9 . . . . ?
O16 S3 C22 C23 173.9 . . . . ?
O17 S3 C21 C19 14.5 . . . 2_556 ?
O17 S3 C21 C20 -150.3 . . . . ?
O17 S3 C22 C23 -55.3 . . . . ?
O19 S4 C31 C32 142.3 . . . . ?
O19 S4 C31 C42 -24.4 . . . . ?
O19 S4 C59 C60 -83.9 . . . . ?
O19 S4 C59 C1P -10.4 . . . . ?
O19 S4 C59A C60A -73.8 . . . . ?
O20 S4 C31 C32 16.5 . . . . ?
O20 S4 C31 C42 -150.2 . . . . ?
O20 S4 C59 C60 36.6 . . . . ?
O20 S4 C59 C1P 110.1 . . . . ?
O20 S4 C59A C60A 56.8 . . . . ?
O22 C34 C35 C32 179.8 . . . . ?
O22 C34 C35 C36 -2.3 . . . . ?
O23 S5 C36 C35 -36.9 . . . . ?
O23 S5 C36 C39 134.5 . . . . ?
O23 S5 C37 C38 170.5 . . . . ?
O24 S5 C36 C35 -163.3 . . . . ?
O24 S5 C36 C39 8.0 . . . . ?
O24 S5 C37 C38 -60.6 . . . . ?
O26 C41 C42 C31 -0.5 . . . . ?
O26 C41 C42 C39 177.1 . . . . ?
O27 C48 C49 C50 -167.2 . . . . ?
O27 C48 C49 C51 12.3 . . . 2_657 ?
O28 S6 C51 C49 147.3 . . . 2_657 ?
O28 S6 C51 C50 -26.0 . . . . ?
O28 S6 C52 C53 61.4 . . . . ?
O29 S6 C51 C49 20.8 . . . 2_657 ?
O29 S6 C51 C50 -152.4 . . . . ?
O29 S6 C52 C53 -170.7 . . . . ?
N1 C4 C5 C2 -0.4 . . . . ?
N1 C4 C5 C6 -175.5 . . . . ?
N1 C16 C17 N3 -48.8 . . . . ?
N1 C16 C17 C25 -173.9 . . . . ?
N1 C16 C28 C27 175.6 . . . . ?
N2 C11 C12 C1 -177.1 . . . . ?
N2 C11 C12 C9 2.4 . . . . ?
N2 C13 C14 C15 172.7 . . . . ?
N3 C17 C25 C26 174.2 . . . . ?
N3 C18 C19 C20 1.4 . . . . ?
N3 C18 C19 C21 178.7 . . . 2_556 ?
N4 C34 C35 C32 4.0 . . . . ?
N4 C34 C35 C36 -178.0 . . . . ?
N4 C46 C47 N6 -52.1 . . . . ?
N4 C46 C47 C55 -177.6 . . . . ?
N4 C46 C58 C57 174.9 . . . . ?
N5 C41 C42 C31 -176.6 . . . . ?
N5 C41 C42 C39 1.1 . . . . ?
N5 C43 C44 C45 177.7 . . . . ?
N6 C47 C55 C56 -178.7 . . . . ?
N6 C48 C49 C50 5.1 . . . . ?
N6 C48 C49 C51 -175.4 . . . 2_657 ?
C1 S1 C29 C30 -69.7 . . . . ?
C1 C2 C3 O9 -5.4 . . . . ?
C1 C2 C3 N1 178.3 . . . . ?
C1 C2 C5 C4 -179.1 . . . . ?
C1 C2 C5 C6 -3.3 . . . . ?
C2 C1 C12 C9 12.0 . . . . ?
C2 C1 C12 C11 -168.6 . . . . ?
C2 C5 C6 S2 -161.5 . . . . ?
C2 C5 C6 C9 14.3 . . . . ?
C3 N1 C4 O10 174.1 . . . . ?
C3 N1 C4 C5 -1.5 . . . . ?
C3 N1 C16 C17 -57.7 . . . . ?
C3 N1 C16 C28 67.3 . . . . ?
C3 C2 C5 C4 1.9 . . . . ?
C3 C2 C5 C6 177.6 . . . . ?
C4 N1 C3 O9 -173.7 . . . . ?
C4 N1 C3 C2 2.7 . . . . ?
C4 N1 C16 C17 126.8 . . . . ?
C4 N1 C16 C28 -108.1 . . . . ?
C4 C5 C6 S2 13.0 . . . . ?
C4 C5 C6 C9 -171.1 . . . . ?
C5 C2 C3 O9 173.5 . . . . ?
C5 C2 C3 N1 -2.8 . . . . ?
C5 C6 C9 C10 167.8 . . . . ?
C5 C6 C9 C12 -12.1 . . . . ?
C6 S2 C7 C8 -62.1 . . . . ?
C6 C9 C10 O13 -0.3 . . . . ?
C6 C9 C10 N2 178.6 . . . . ?
C6 C9 C12 C1 -1.2 . . . . ?
C6 C9 C12 C11 179.3 . . . . ?
C7 S2 C6 C5 -80.5 . . . . ?
C7 S2 C6 C9 104.1 . . . . ?
C10 N2 C11 O14 171.4 . . . . ?
C10 N2 C11 C12 -3.4 . . . . ?
C10 N2 C13 C13 -50.4 . . . 2_556 ?
C10 N2 C13 C14 76.6 . . . . ?
C10 C9 C12 C1 178.9 . . . . ?
C10 C9 C12 C11 -0.6 . . . . ?
C11 N2 C10 O13 -177.9 . . . . ?
C11 N2 C10 C9 3.1 . . . . ?
C11 N2 C13 C13 127.9 . . . 2_556 ?
C11 N2 C13 C14 -105.0 . . . . ?
C12 C1 C2 C3 169.4 . . . . ?
C12 C1 C2 C5 -9.3 . . . . ?
C12 C9 C10 O13 179.6 . . . . ?
C12 C9 C10 N2 -1.5 . . . . ?
C13 N2 C10 O13 0.6 . . . . ?
C13 N2 C10 C9 -178.4 . . . . ?
C13 N2 C11 O14 -7.2 . . . . ?
C13 N2 C11 C12 178.1 . . . . ?
C13 C13 C14 C15 -57.6 2_556 . . . ?
C13 C14 C15 C15 54.4 . . . 2_556 ?
C16 N1 C3 O9 10.4 . . . . ?
C16 N1 C3 C2 -173.2 . . . . ?
C16 N1 C4 O10 -10.0 . . . . ?
C16 N1 C4 C5 174.5 . . . . ?
C16 C17 C25 C26 -58.9 . . . . ?
C17 N3 C18 O15 -6.7 . . . . ?
C17 N3 C18 C19 176.3 . . . . ?
C17 N3 C24 O18 1.8 . . . . ?
C17 N3 C24 C20 -176.3 . . . . ?
C17 C16 C28 C27 -58.0 . . . . ?
C17 C25 C26 C27 56.6 . . . . ?
C18 N3 C17 C16 129.6 . . . . ?
C18 N3 C17 C25 -105.8 . . . . ?
C18 N3 C24 O18 -179.7 . . . . ?
C18 N3 C24 C20 2.2 . . . . ?
C18 C19 C20 C21 175.2 . . . . ?
C18 C19 C20 C24 -0.1 . . . . ?
C19 C20 C21 S3 157.7 . . . . ?
C19 C20 C21 C19 -8.0 . . . 2_556 ?
C19 C20 C24 O18 -179.2 . . . . ?
C19 C20 C24 N3 -1.2 . . . . ?
C21 S3 C22 C23 63.0 . . . . ?
C21 C19 C20 C21 -2.3 2_556 . . . ?
C21 C19 C20 C24 -177.7 2_556 . . . ?
C21 C20 C24 O18 6.1 . . . . ?
C21 C20 C24 N3 -175.9 . . . . ?
C22 S3 C21 C19 -110.2 . . . 2_556 ?
C22 S3 C21 C20 84.9 . . . . ?
C24 N3 C17 C16 -52.0 . . . . ?
C24 N3 C17 C25 72.6 . . . . ?
C24 N3 C18 O15 174.7 . . . . ?
C24 N3 C18 C19 -2.3 . . . . ?
C24 C20 C21 S3 -28.2 . . . . ?
C24 C20 C21 C19 166.1 . . . 2_556 ?
C25 C26 C27 C28 -53.5 . . . . ?
C26 C27 C28 C16 54.5 . . . . ?
C28 C16 C17 N3 -175.1 . . . . ?
C28 C16 C17 C25 59.8 . . . . ?
C29 S1 C1 C2 104.1 . . . . ?
C29 S1 C1 C12 -89.0 . . . . ?
C31 S4 C59 C60 170.9 . . . . ?
C31 S4 C59 C1P -115.6 . . . . ?
C31 S4 C59A C60A 172.0 . . . . ?
C31 C32 C33 O21 10.7 . . . . ?
C31 C32 C33 N4 -173.1 . . . . ?
C31 C32 C35 C34 173.2 . . . . ?
C31 C32 C35 C36 -5.0 . . . . ?
C32 C31 C42 C39 -8.7 . . . . ?
C32 C31 C42 C41 168.7 . . . . ?
C32 C35 C36 S5 164.3 . . . . ?
C32 C35 C36 C39 -7.5 . . . . ?
C33 N4 C34 O22 -176.2 . . . . ?
C33 N4 C34 C35 -0.2 . . . . ?
C33 N4 C46 C47 130.3 . . . . ?
C33 N4 C46 C58 -107.2 . . . . ?
C33 C32 C35 C34 -6.0 . . . . ?
C33 C32 C35 C36 175.8 . . . . ?
C34 N4 C33 O21 173.0 . . . . ?
C34 N4 C33 C32 -3.4 . . . . ?
C34 N4 C46 C47 -54.5 . . . . ?
C34 N4 C46 C58 68.0 . . . . ?
C34 C35 C36 S5 -13.5 . . . . ?
C34 C35 C36 C39 174.8 . . . . ?
C35 C32 C33 O21 -170.2 . . . . ?
C35 C32 C33 N4 5.9 . . . . ?
C35 C36 C39 C40 -163.9 . . . . ?
C35 C36 C39 C42 11.8 . . . . ?
C36 S5 C37 C38 55.1 . . . . ?
C36 C39 C40 O25 5.9 . . . . ?
C36 C39 C40 N5 -177.0 . . . . ?
C36 C39 C42 C31 -3.5 . . . . ?
C36 C39 C42 C41 178.6 . . . . ?
C37 S5 C36 C35 81.7 . . . . ?
C37 S5 C36 C39 -107.0 . . . . ?
C40 N5 C41 O26 -172.5 . . . . ?
C40 N5 C41 C42 3.8 . . . . ?
C40 N5 C43 C43 123.5 . . . 2_657 ?
C40 N5 C43 C44 -114.7 . . . . ?
C40 C39 C42 C31 173.0 . . . . ?
C40 C39 C42 C41 -4.9 . . . . ?
C41 N5 C40 O25 170.7 . . . . ?
C41 N5 C40 C39 -6.6 . . . . ?
C41 N5 C43 C43 -53.9 . . . 2_657 ?
C41 N5 C43 C44 67.9 . . . . ?
C42 C31 C32 C33 -168.0 . . . . ?
C42 C31 C32 C35 13.0 . . . . ?
C42 C39 C40 O25 -170.2 . . . . ?
C42 C39 C40 N5 6.9 . . . . ?
C43 N5 C40 O25 -6.8 . . . . ?
C43 N5 C40 C39 175.8 . . . . ?
C43 N5 C41 O26 5.0 . . . . ?
C43 N5 C41 C42 -178.8 . . . . ?
C43 C43 C44 C45 -58.3 2_657 . . . ?
C43 C44 C45 C45 51.5 . . . 2_657 ?
C46 N4 C33 O21 -11.1 . . . . ?
C46 N4 C33 C32 172.4 . . . . ?
C46 N4 C34 O22 8.1 . . . . ?
C46 N4 C34 C35 -175.9 . . . . ?
C46 C47 C55 C56 -54.2 . . . . ?
C47 N6 C48 O27 -11.6 . . . . ?
C47 N6 C48 C49 175.6 . . . . ?
C47 N6 C54 O30 2.6 . . . . ?
C47 N6 C54 C50 -177.8 . . . . ?
C47 C46 C58 C57 -59.6 . . . . ?
C47 C55 C56 C57 53.1 . . . . ?
C48 N6 C47 C46 126.5 . . . . ?
C48 N6 C47 C55 -108.3 . . . . ?
C48 N6 C54 O30 -177.5 . . . . ?
C48 N6 C54 C50 2.0 . . . . ?
C48 C49 C50 C51 174.8 . . . . ?
C48 C49 C50 C54 -4.0 . . . . ?
C49 C50 C51 S6 163.4 . . . . ?
C49 C50 C51 C49 -10.4 . . . 2_657 ?
C49 C50 C54 O30 -179.2 . . . . ?
C49 C50 C54 N6 1.4 . . . . ?
C51 S6 C52 C53 -58.7 . . . . ?
C51 C49 C50 C51 -4.7 2_657 . . . ?
C51 C49 C50 C54 176.5 2_657 . . . ?
C51 C50 C54 O30 2.1 . . . . ?
C51 C50 C54 N6 -177.3 . . . . ?
C52 S6 C51 C49 -88.4 . . . 2_657 ?
C52 S6 C51 C50 98.3 . . . . ?
C54 N6 C47 C46 -53.6 . . . . ?
C54 N6 C47 C55 71.5 . . . . ?
C54 N6 C48 O27 168.5 . . . . ?
C54 N6 C48 C49 -4.3 . . . . ?
C54 C50 C51 S6 -18.1 . . . . ?
C54 C50 C51 C49 168.2 . . . 2_657 ?
C55 C56 C57 C58 -54.5 . . . . ?
C56 C57 C58 C46 58.8 . . . . ?
C58 C46 C47 N6 -176.5 . . . . ?
C58 C46 C47 C55 58.1 . . . . ?
C59 S4 C31 C32 -135.7 . . . . ?
C59 S4 C31 C42 57.5 . . . . ?
C59 C60 C1L C1H -118.7 . . . . ?
C59 C60 C1L C1P -12.1 . . . . ?
C59 C60 C1P C1L 168.3 . . . . ?
C60 C59 C1P C1L -11.0 . . . . ?
C60 C1L C1P C59 9.8 . . . . ?
N8 C1A C1E C1I 163.6 . . . . ?
N8 C1B C1F C1J -135.8 . . . . ?
N8 C1C C1G C1K -160.1 . . . . ?
N8 C1D C1H C1L -101.9 . . . . ?
C1A N8 C1B C1F 178.5 . . . . ?
C1A N8 C1C C1G -94.1 . . . . ?
C1A N8 C1D C1H 51.8 . . . . ?
C1A C1E C1I C1M -56.5 . . . . ?
C1B N8 C1A C1E -42.4 . . . . ?
C1B N8 C1C C1G 147.2 . . . . ?
C1B N8 C1D C1H 161.8 . . . . ?
C1B C1F C1J C1N -93.0 . . . . ?
C1C N8 C1A C1E -163.2 . . . . ?
C1C N8 C1B C1F -45.3 . . . . ?
C1C N8 C1D C1H -78.0 . . . . ?
C1C C1G C1K C1O -179.4 . . . . ?
C1D N8 C1A C1E 98.2 . . . . ?
C1D N8 C1B C1F 71.3 . . . . ?
C1D N8 C1C C1G 3.8 . . . . ?
C1D C1H C1L C60 -167.1 . . . . ?
C1D C1H C1L C1P 124.2 . . . . ?
C1H C1L C1P C59 108.1 . . . . ?
C1H C1L C1P C60 98.3 . . . . ?
C1L C60 C1P C59 -168.3 . . . . ?
C1P C59 C60 C1L 10.7 . . . . ?
C1P C60 C1L C1H -106.6 . . . . ?
N9 C2G C2K C2O 165.8 . . . . ?
N9 C2H C2L C2P 94.3 . . . . ?
N9 C2I C2M C2Q 119.7 . . . . ?
N9 C2J C2N C2R -167.2 . . . . ?
C2G N9 C2H C2L -56.3 . . . . ?
C2G N9 C2I C2M 166.6 . . . . ?
C2G N9 C2J C2N -37.5 . . . . ?
C2G C2K C2O C2S -179.9 . . . . ?
C2H N9 C2G C2K -47.7 . . . . ?
C2H N9 C2I C2M 27.9 . . . . ?
C2H N9 C2J C2N 104.7 . . . . ?
C2H C2L C2P C2T -131.9 . . . . ?
C2I N9 C2G C2K -165.9 . . . . ?
C2I N9 C2H C2L 63.1 . . . . ?
C2I N9 C2J C2N -144.5 . . . . ?
C2I C2M C2Q C2U 166.0 . . . . ?
C2J N9 C2G C2K 82.0 . . . . ?
C2J N9 C2H C2L 179.6 . . . . ?
C2J N9 C2I C2M -90.9 . . . . ?
C2J C2N C2R C2V -130.6 . . . . ?
C59A S4 C31 C32 -101.9 . . . . ?
C59A S4 C31 C42 91.4 . . . . ?

loop_
_smtbx_masks_void_nr
_smtbx_masks_void_average_x
_smtbx_masks_void_average_y
_smtbx_masks_void_average_z
_smtbx_masks_void_volume
_smtbx_masks_void_count_electrons
_smtbx_masks_void_content
1 0.000 0.769 0.000 312.2 60.2 ?
2 0.500 0.232 0.500 260.6 72.5 ?
